data_1572672
loop_
_publ_author_name
'Tran, Ba L.'
'Fuller, 3rd, Jack T'
'Erickson, Jeremy D.'
'Ginovska, Bojana'
'Raugei, Simone'

_publ_section_title
;
 Direct observation of &#x3b2;-alkynyl eliminations from unstrained
 propargylic alkoxide Cu(i) complexes by C-C bond cleavage.
;
_journal_issue 42
_journal_name_full 'Chemical science'
_journal_page_first 17481
_journal_page_last 17489
_journal_paper_doi 10.1039/d4sc02982h
_journal_volume 15
_journal_year 2024
_chemical_formula_moiety '4(C104 H74 Cu2 P4), 4(C6 H6), 2[C6H12]'
_chemical_formula_sum 'C452 H344 Cu8 P16'
_chemical_formula_weight 6779.09
_space_group_crystal_system monoclinic
_space_group_IT_number 4
_space_group_name_Hall 'P 2yb'
_space_group_name_H-M_alt 'P 1 21 1'
_atom_sites_solution_hydrogens geom
_audit_creation_date 2024-03-25
_audit_creation_method
;
Olex2 1.5
(compiled 2024.02.16 svn.r378c4104 for OlexSys, GUI svn.r6928)
;
_audit_update_record
;
2024-04-04 deposited with the CCDC.	2024-09-17 downloaded from the CCDC.
;
_cell_angle_alpha 90
_cell_angle_beta 90.423(2)
_cell_angle_gamma 90
_cell_formula_units_Z 1
_cell_length_a 13.6127(7)
_cell_length_b 24.0012(10)
_cell_length_c 26.5094(14)
_cell_measurement_reflns_used 9216
_cell_measurement_temperature 100(2)
_cell_measurement_theta_max 25.724
_cell_measurement_theta_min 2.263
_cell_volume 8660.9(7)
_computing_cell_refinement 'SAINT V8.40B (?, 2016)'
_computing_data_reduction 'SAINT V8.40B (?, 2016)'
_computing_molecular_graphics 'Olex2 1.5 (Dolomanov et al., 2009)'
_computing_publication_material 'Olex2 1.5 (Dolomanov et al., 2009)'
_computing_structure_refinement 'SHELXL 2018/3 (Sheldrick, 2015)'
_computing_structure_solution 'SHELXT 2018/2 (Sheldrick, 2018)'
_diffrn_ambient_temperature 100.00
_diffrn_measured_fraction_theta_full 0.999
_diffrn_measured_fraction_theta_max 0.998
_diffrn_measurement_device_type 'Bruker APEX-II CCD'
_diffrn_measurement_method '\f and \w scans'
_diffrn_radiation_type MoK\a
_diffrn_radiation_wavelength 0.71073
_diffrn_reflns_av_R_equivalents 0.0416
_diffrn_reflns_av_unetI/netI 0.0329
_diffrn_reflns_Laue_measured_fraction_full 0.999
_diffrn_reflns_Laue_measured_fraction_max 0.998
_diffrn_reflns_limit_h_max 16
_diffrn_reflns_limit_h_min -16
_diffrn_reflns_limit_k_max 29
_diffrn_reflns_limit_k_min -29
_diffrn_reflns_limit_l_max 32
_diffrn_reflns_limit_l_min -32
_diffrn_reflns_number 222111
_diffrn_reflns_point_group_measured_fraction_full 0.998
_diffrn_reflns_point_group_measured_fraction_max 0.996
_diffrn_reflns_theta_full 25.242
_diffrn_reflns_theta_max 25.742
_diffrn_reflns_theta_min 2.137
_exptl_absorpt_coefficient_mu 0.617
_exptl_absorpt_correction_T_max 0.7453
_exptl_absorpt_correction_T_min 0.7062
_exptl_absorpt_correction_type multi-scan
_exptl_absorpt_process_details
'SADABS-2016/2 (Bruker,2016/2) was used for absorption correction. wR2(int) was 0.1016 before and 0.0644 after correction. The Ratio of minimum to maximum transmission is 0.9475. The \l/2 correction factor is Not present.'
_exptl_crystal_colour 'clear yellow'
_exptl_crystal_colour_lustre clear
_exptl_crystal_colour_primary yellow
_exptl_crystal_density_diffrn 1.300
_exptl_crystal_description block
_exptl_crystal_F_000 3528
_exptl_crystal_size_max 0.346
_exptl_crystal_size_mid 0.183
_exptl_crystal_size_min 0.107
_refine_diff_density_max 0.563
_refine_diff_density_min -0.354
_refine_diff_density_rms 0.045
_refine_ls_abs_structure_details
;
 Flack x determined using 14504 quotients [(I+)-(I-)]/[(I+)+(I-)]
 (Parsons, Flack and Wagner, Acta Cryst. B69 (2013) 249-259).
;
_refine_ls_abs_structure_Flack 0.0207(17)
_refine_ls_extinction_method none
_refine_ls_goodness_of_fit_ref 1.019
_refine_ls_hydrogen_treatment constr
_refine_ls_matrix_type full
_refine_ls_number_parameters 2096
_refine_ls_number_reflns 33010
_refine_ls_number_restraints 44
_refine_ls_restrained_S_all 1.019
_refine_ls_R_factor_all 0.0312
_refine_ls_R_factor_gt 0.0292
_refine_ls_shift/su_max 0.033
_refine_ls_shift/su_mean 0.000
_refine_ls_structure_factor_coef Fsqd
_refine_ls_weighting_details 'w=1/[\s^2^(Fo^2^)+(0.0414P)^2^+3.1515P] where P=(Fo^2^+2Fc^2^)/3'
_refine_ls_weighting_scheme calc
_refine_ls_wR_factor_gt 0.0742
_refine_ls_wR_factor_ref 0.0752
_reflns_Friedel_coverage 0.947
_reflns_Friedel_fraction_full 0.997
_reflns_Friedel_fraction_max 0.995
_reflns_number_gt 31509
_reflns_number_total 33010
_reflns_threshold_expression 'I > 2\s(I)'
_cod_data_source_file d4sc02982h3.cif
_cod_data_source_block ba145b_final_a
_cod_depositor_comments 'Adding full bibliography for 1572662--1572672.cif.'
_cod_database_code 1572672
_shelx_shelxl_version_number 2018/3
_shelx_space_group_comment
;
The symmetry employed for this shelxl refinement is uniquely defined
by the following loop, which should always be used as a source of
symmetry information in preference to the above space-group names.
They are only intended as comments.
;
_shelx_estimated_absorpt_t_max 0.937
_shelx_estimated_absorpt_t_min 0.815
_olex2_refinement_description
;
1. Fixed Uiso
 At 1.2 times of:
  All C(H) groups
2. Restrained distances
 P8-C187 \\sim P8-C1A
 with sigma of 0.02
 C187-C192 \\sim C1A-C1F
 with sigma of 0.02
 C187-C188 \\sim C1A-C1B
 with sigma of 0.02
 C192-C191 \\sim C1F-C1E
 with sigma of 0.02
 C191-C1D \\sim C1E-C190
 with sigma of 0.02
 C1D-C189 \\sim C190-C1C
 with sigma of 0.02
 C188-C189 \\sim C1B-C1C
 with sigma of 0.02
 P8-C192 \\sim P8-C1F
 with sigma of 0.04
 P8-C188 \\sim P8-C1B
 with sigma of 0.04
 C187-C191 \\sim C1A-C1E
 with sigma of 0.04
 C187-C189 \\sim C1A-C1C
 with sigma of 0.04
 C192-C1D \\sim C1F-C190
 with sigma of 0.04
 C192-C188 \\sim C1F-C1B
 with sigma of 0.04
 C191-C189 \\sim C1E-C1C
 with sigma of 0.04
 C1D-C188 \\sim C190-C1B
 with sigma of 0.04
 C194-C195 \\sim C194-C1G
 with sigma of 0.02
 C195-C200 \\sim C1G-C1H
 with sigma of 0.02
 C195-C196 \\sim C1G-C1L
 with sigma of 0.02
 C199-C200 \\sim C1I-C1H
 with sigma of 0.02
 C199-C198 \\sim C1I-C1J
 with sigma of 0.02
 C196-C197 \\sim C1L-C1K
 with sigma of 0.02
 C197-C198 \\sim C1K-C1J
 with sigma of 0.02
 C194-C200 \\sim C194-C1H
 with sigma of 0.04
 C194-C196 \\sim C194-C1L
 with sigma of 0.04
 C195-C199 \\sim C1G-C1I
 with sigma of 0.04
 C195-C197 \\sim C1G-C1K
 with sigma of 0.04
 C199-C197 \\sim C1I-C1K
 with sigma of 0.04
 C200-C196 \\sim C1H-C1L
 with sigma of 0.04
 C200-C198 \\sim C1H-C1J
 with sigma of 0.04
 C196-C198 \\sim C1L-C1J
 with sigma of 0.04
 C201-C04V \\sim C201-C202
 with sigma of 0.02
 C04V-C05V \\sim C202-C203
 with sigma of 0.02
 C05V-C2AA \\sim C203-C204
 with sigma of 0.02
 C05V-C236 \\sim C203-C208
 with sigma of 0.02
 C2AA-C1AA \\sim C204-C205
 with sigma of 0.02
 C1AA-C0AA \\sim C205-C206
 with sigma of 0.02
 C0AA-C237 \\sim C206-C207
 with sigma of 0.02
 C237-C236 \\sim C207-C208
 with sigma of 0.02
 C201-C05V \\sim C201-C203
 with sigma of 0.04
 C04V-C2AA \\sim C202-C204
 with sigma of 0.04
 C04V-C236 \\sim C202-C208
 with sigma of 0.04
 C05V-C1AA \\sim C203-C205
 with sigma of 0.04
 C05V-C237 \\sim C203-C207
 with sigma of 0.04
 C2AA-C0AA \\sim C204-C206
 with sigma of 0.04
 C2AA-C236 \\sim C204-C208
 with sigma of 0.04
 C1AA-C237 \\sim C205-C207
 with sigma of 0.04
 C0AA-C236 \\sim C206-C208
 with sigma of 0.04
3. Others
 Sof(C1A)=Sof(C1B)=Sof(H1B)=Sof(C1C)=Sof(H1C)=Sof(C1D)=Sof(H1D)=Sof(C1E)=
 Sof(H1E)=Sof(C1F)=Sof(H1F)=1-FVAR(1)
 Sof(C187)=Sof(C188)=Sof(H188)=Sof(C189)=Sof(H189)=Sof(C190)=Sof(H190)=
 Sof(C191)=Sof(H191)=Sof(C192)=Sof(H192)=FVAR(1)
 Sof(C1G)=Sof(C1L)=Sof(H1L)=Sof(C1K)=Sof(H1K)=Sof(C1J)=Sof(H1J)=Sof(C1I)=
 Sof(H1I)=Sof(C1H)=Sof(H1H)=1-FVAR(2)
 Sof(C195)=Sof(C196)=Sof(H196)=Sof(C197)=Sof(H197)=Sof(C198)=Sof(H198)=
 Sof(C199)=Sof(H199)=Sof(C200)=Sof(H200)=FVAR(2)
 Sof(C202)=Sof(C203)=Sof(C204)=Sof(H204)=Sof(C205)=Sof(H205)=Sof(C206)=
 Sof(H206)=Sof(C207)=Sof(H207)=Sof(C208)=Sof(H208)=1-FVAR(3)
 Sof(C04V)=Sof(C05V)=Sof(C2AA)=Sof(H2AA)=Sof(C1AA)=Sof(H1AA)=Sof(C0AA)=
 Sof(H0AA)=Sof(C237)=Sof(H237)=Sof(C236)=Sof(H236)=FVAR(3)
4.a Aromatic/amide H refined with riding coordinates:
 C14(H14), C15(H15), C40(H40), C8(H8), C25(H25), C144(H144), C44(H44),
 C52(H52), C112(H112), C54(H54), C160(H160), C9(H9), C88(H88), C12(H12),
 C186(H186), C152(H152), C142(H142), C124(H124), C162(H162), C41(H41), C43(H43),
  C150(H150), C58(H58), C6(H6), C47(H47), C42(H42), C48(H48), C49(H49),
 C153(H153), C36(H36), C114(H114), C75(H75), C19(H19), C20(H20), C38(H38),
 C118(H118), C106(H106), C135(H135), C87(H87), C53(H53), C26(H26), C63(H63),
 C69(H69), C129(H129), C173(H173), C17(H17), C134(H134), C113(H113), C56(H56),
 C2(H2), C156(H156), C64(H64), C179(H179), C62(H62), C50(H50), C168(H168),
 C140(H140), C148(H148), C46(H46), C78(H78), C145(H145), C31(H31), C55(H55),
 C121(H121), C157(H157), C132(H132), C119(H119), C18(H18), C141(H141),
 C131(H131), C116(H116), C84(H84), C151(H151), C5(H5), C167(H167), C107(H107),
 C59(H59), C159(H159), C30(H30), C86(H86), C123(H123), C82(H82), C81(H81),
 C104(H104), C163(H163), C100(H100), C61(H61), C122(H122), C146(H146),
 C138(H138), C185(H185), C74(H74), C11(H11), C178(H178), C154(H154), C182(H182),
  C188(H188), C189(H189), C190(H190), C191(H191), C192(H192), C214(H214),
 C37(H37), C101(H101), C34(H34), C4(H4), C108(H108), C96(H96), C80(H80),
 C115(H115), C28(H28), C219(H219), C85(H85), C27(H27), C130(H130), C110(H110),
 C10(H10), C147(H147), C79(H79), C70(H70), C158(H158), C3(H3), C109(H109),
 C103(H103), C174(H174), C72(H72), C35(H35), C165(H165), C175(H175), C102(H102),
  C176(H176), C139(H139), C166(H166), C218(H218), C220(H220), C209(H209),
 C211(H211), C95(H95), C184(H184), C213(H213), C71(H71), C210(H210), C212(H212),
  C2AA(H2AA), C1AA(H1AA), C0AA(H0AA), C237(H237), C236(H236), C183(H183),
 C92(H92), C217(H217), C94(H94), C216(H216), C215(H215), C93(H93), C1B(H1B),
 C1C(H1C), C1D(H1D), C1E(H1E), C1F(H1F), C196(H196), C197(H197), C198(H198),
 C199(H199), C200(H200), C1L(H1L), C1K(H1K), C1J(H1J), C1I(H1I), C1H(H1H),
 C204(H204), C205(H205), C206(H206), C207(H207), C208(H208)
4.b Fitted hexagon refined as free rotating group:
 C187(C188,C189,C190,C191,C192), C05V(C2AA,C1AA,C0AA,C237,C236), C1A(C1B,C1C,
 C1D,C1E,C1F), C195(C196,C197,C198,C199,C200), C1G(C1L,C1K,C1J,C1I,C1H),
 C203(C204,C205,C206,C207,C208)
;
_smtbx_masks_special_details
;
A solvent mask was calculated and 112 electrons were 
found in a volume of 726\%A^3^ in 3 voids per unit cell. 
This is consistent with the presence of 
2[C6H12] per formula unit 
which account for 96 electrons 
per unit cell.
;
_smtbx_masks_void_probe_radius 1.2
_smtbx_masks_void_truncation_radius 1.2

loop_
_space_group_symop_operation_xyz
'x, y, z'
'-x, y+1/2, -z'

loop_
_atom_site_label
_atom_site_type_symbol
_atom_site_fract_x
_atom_site_fract_y
_atom_site_fract_z
_atom_site_U_iso_or_equiv
_atom_site_adp_type
_atom_site_occupancy
_atom_site_site_symmetry_order
_atom_site_calc_flag
_atom_site_refinement_flags_posn
_atom_site_refinement_flags_adp
_atom_site_refinement_flags_occupancy
_atom_site_disorder_assembly
_atom_site_disorder_group
Cu3 Cu 0.34414(3) 0.44760(2) 0.57198(2) 0.01786(8) Uani 1 1 d . . . . .
Cu1 Cu 0.43146(3) 0.04546(2) 0.91854(2) 0.01777(8) Uani 1 1 d . . . . .
Cu2 Cu 0.31307(3) 0.05939(2) 0.98612(2) 0.01875(8) Uani 1 1 d . . . . .
Cu4 Cu 0.22382(3) 0.43136(2) 0.50512(2) 0.01937(8) Uani 1 1 d . . . . .
P2 P 0.59871(6) 0.05297(3) 0.92012(3) 0.01722(15) Uani 1 1 d . . . . .
P1 P 0.41521(6) 0.02083(3) 0.83546(3) 0.01758(16) Uani 1 1 d . . . . .
P3 P 0.33494(6) 0.07457(3) 1.07056(3) 0.01850(16) Uani 1 1 d . . . . .
P6 P 0.31536(6) 0.46886(3) 0.65476(3) 0.01960(16) Uani 1 1 d . . . . .
P5 P 0.50982(6) 0.43886(3) 0.57819(3) 0.01732(15) Uani 1 1 d . . . . .
P7 P 0.22275(6) 0.40888(3) 0.42124(3) 0.01910(16) Uani 1 1 d . . . . .
P8 P 0.05796(6) 0.43626(4) 0.51648(3) 0.02304(17) Uani 1 1 d D . . . .
P4 P 0.14643(6) 0.06420(4) 0.98262(3) 0.02310(17) Uani 1 1 d . . . . .
C97 C 0.3664(2) 0.11963(14) 0.93473(12) 0.0226(7) Uani 1 1 d . . . . .
C90 C 0.3759(2) -0.06326(15) 0.97975(12) 0.0273(7) Uani 1 1 d . . . . .
C7 C 0.4058(2) 0.07582(13) 0.78790(12) 0.0214(6) Uani 1 1 d . . . . .
C137 C 0.5721(2) 0.40018(13) 0.52805(12) 0.0201(6) Uani 1 1 d . . . . .
C14 C 0.5104(3) -0.07973(13) 0.81349(12) 0.0227(7) Uani 1 1 d . . . . .
H14 H 0.447232 -0.095408 0.818818 0.027 Uiso 1 1 calc R U . . .
C33 C 0.6517(2) 0.09455(13) 0.97189(12) 0.0196(6) Uani 1 1 d . . . . .
C15 C 0.5877(3) -0.11395(14) 0.80362(12) 0.0246(7) Uani 1 1 d . . . . .
H15 H 0.577767 -0.153124 0.803046 0.030 Uiso 1 1 calc R U . . .
C201 C 0.2904(3) 0.36987(14) 0.54823(13) 0.0276(7) Uani 1 1 d D . . . .
C111 C 0.3008(2) 0.41130(14) 0.69952(12) 0.0226(7) Uani 1 1 d . . . . .
C40 C 0.6308(3) -0.05744(14) 0.94342(12) 0.0266(7) Uani 1 1 d . . . . .
H40 H 0.564422 -0.056247 0.954123 0.032 Uiso 1 1 calc R U . . .
C39 C 0.6741(2) -0.01010(13) 0.92307(11) 0.0201(6) Uani 1 1 d . . . . .
C23 C 0.6363(2) 0.06330(13) 0.81515(11) 0.0190(6) Uani 1 1 d . . . . .
C181 C -0.0078(3) 0.50023(15) 0.50061(13) 0.0274(7) Uani 1 1 d . . . . .
C89 C 0.3795(2) -0.01622(14) 0.96494(12) 0.0229(7) Uani 1 1 d . . . . .
C32 C 0.6370(2) 0.08886(13) 0.86218(12) 0.0194(6) Uani 1 1 d . . . . .
C21 C 0.6966(2) -0.03387(13) 0.79714(11) 0.0214(7) Uani 1 1 d . . . . .
C193 C 0.2957(2) 0.50720(15) 0.52053(12) 0.0245(7) Uani 1 1 d . . . . .
C8 C 0.4352(3) 0.06935(16) 0.73818(13) 0.0292(7) Uani 1 1 d . . . . .
H8 H 0.462473 0.034849 0.727679 0.035 Uiso 1 1 calc R U . . .
C16 C 0.6820(3) -0.09242(14) 0.79424(11) 0.0231(7) Uani 1 1 d . . . . .
C25 C 0.6610(3) 0.07163(15) 0.72188(12) 0.0288(8) Uani 1 1 d . . . . .
H25 H 0.648686 0.032938 0.717644 0.035 Uiso 1 1 calc R U . . .
C144 C 0.6811(3) 0.50257(15) 0.60186(12) 0.0266(7) Uani 1 1 d . . . . .
H144 H 0.709867 0.469319 0.614574 0.032 Uiso 1 1 calc R U . . .
C44 C 0.7716(2) -0.01288(14) 0.90760(12) 0.0246(7) Uani 1 1 d . . . . .
H44 H 0.802338 0.019264 0.894029 0.030 Uiso 1 1 calc R U . . .
C1 C 0.3102(2) -0.02443(13) 0.81948(12) 0.0221(7) Uani 1 1 d . . . . .
C83 C 0.0742(2) 0.00317(15) 1.00147(12) 0.0258(7) Uani 1 1 d . . . . .
C155 C 0.1965(3) 0.33715(14) 0.40109(13) 0.0239(7) Uani 1 1 d . . . . .
C22 C 0.6152(2) 0.00186(13) 0.80940(11) 0.0194(6) Uani 1 1 d . . . . .
C52 C 0.3553(3) 0.18760(14) 1.05801(13) 0.0293(8) Uani 1 1 d . . . . .
H52 H 0.367960 0.177568 1.024013 0.035 Uiso 1 1 calc R U . . .
C51 C 0.3352(2) 0.14658(13) 1.09325(12) 0.0206(6) Uani 1 1 d . . . . .
C45 C 0.4456(2) 0.04524(14) 1.10047(12) 0.0217(6) Uani 1 1 d . . . . .
C112 C 0.3102(3) 0.41913(14) 0.75144(12) 0.0272(7) Uani 1 1 d . . . . .
H112 H 0.326521 0.454907 0.764333 0.033 Uiso 1 1 calc R U . . .
C13 C 0.5226(2) -0.02069(13) 0.81596(11) 0.0193(6) Uani 1 1 d . . . . .
C98 C 0.3469(3) 0.16772(15) 0.92775(13) 0.0277(7) Uani 1 1 d . . . . .
C54 C 0.3373(3) 0.25849(15) 1.12143(14) 0.0337(8) Uani 1 1 d . . . . .
H54 H 0.337550 0.296648 1.130947 0.040 Uiso 1 1 calc R U . . .
C160 C 0.2003(3) 0.29482(14) 0.43727(13) 0.0270(7) Uani 1 1 d . . . . .
H160 H 0.218015 0.303255 0.471145 0.032 Uiso 1 1 calc R U . . .
C161 C 0.1256(2) 0.44962(14) 0.38932(11) 0.0221(6) Uani 1 1 d . . . . .
C9 C 0.4254(3) 0.11232(17) 0.70364(14) 0.0342(8) Uani 1 1 d . . . . .
H9 H 0.446745 0.107215 0.669915 0.041 Uiso 1 1 calc R U . . .
C88 C -0.0262(3) 0.00509(17) 1.01204(13) 0.0310(8) Uani 1 1 d . . . . .
H88 H -0.060315 0.039585 1.010432 0.037 Uiso 1 1 calc R U . . .
C149 C 0.3356(2) 0.42646(14) 0.38709(12) 0.0257(7) Uani 1 1 d . . . . .
C127 C 0.5271(2) 0.42177(13) 0.68436(12) 0.0202(6) Uani 1 1 d . . . . .
C12 C 0.3653(3) 0.12619(16) 0.80233(14) 0.0358(9) Uani 1 1 d . . . . .
H12 H 0.344488 0.131403 0.836127 0.043 Uiso 1 1 calc R U . . .
C125 C 0.5915(3) 0.51718(14) 0.70866(12) 0.0252(7) Uani 1 1 d . . . . .
C105 C 0.2101(3) 0.51491(14) 0.66814(13) 0.0264(7) Uani 1 1 d . . . . .
C186 C -0.1090(3) 0.50293(18) 0.49438(13) 0.0344(9) Uani 1 1 d . . . . .
H186 H -0.147006 0.469795 0.495866 0.041 Uiso 1 1 calc R U . . .
C24 C 0.6590(2) 0.09536(14) 0.77116(12) 0.0226(7) Uani 1 1 d . . . . .
C152 C 0.5159(3) 0.45211(18) 0.34354(16) 0.0431(10) Uani 1 1 d . . . . .
H152 H 0.578375 0.460265 0.329649 0.052 Uiso 1 1 calc R U . . .
C66 C 0.1379(2) 0.05993(15) 1.10212(12) 0.0261(7) Uani 1 1 d . . . . .
C120 C 0.5798(3) 0.57598(15) 0.71100(12) 0.0276(7) Uani 1 1 d . . . . .
C142 C 0.6729(3) 0.39231(18) 0.52659(18) 0.0434(10) Uani 1 1 d . . . . .
H142 H 0.712593 0.403402 0.554455 0.052 Uiso 1 1 calc R U . . .
C124 C 0.6840(3) 0.49439(17) 0.72205(13) 0.0310(8) Uani 1 1 d . . . . .
H124 H 0.693104 0.455154 0.721449 0.037 Uiso 1 1 calc R U . . .
C162 C 0.1545(3) 0.49678(15) 0.36076(13) 0.0297(8) Uani 1 1 d . . . . .
H162 H 0.222378 0.504044 0.356028 0.036 Uiso 1 1 calc R U . . .
C41 C 0.6843(3) -0.10640(15) 0.94814(14) 0.0345(8) Uani 1 1 d . . . . .
H41 H 0.654408 -0.138490 0.962351 0.041 Uiso 1 1 calc R U . . .
C43 C 0.8240(3) -0.06223(16) 0.91185(12) 0.0302(8) Uani 1 1 d . . . . .
H43 H 0.890045 -0.063886 0.900616 0.036 Uiso 1 1 calc R U . . .
C143 C 0.5851(2) 0.50180(13) 0.58246(11) 0.0208(6) Uani 1 1 d . . . . .
C169 C -0.0457(3) 0.47535(14) 0.37499(12) 0.0272(7) Uani 1 1 d . . . . .
C150 C 0.3908(3) 0.47014(18) 0.40467(18) 0.0457(11) Uani 1 1 d . . . . .
H150 H 0.367943 0.491695 0.432253 0.055 Uiso 1 1 calc R U . . .
C58 C 0.2530(3) -0.01265(15) 1.12627(13) 0.0294(8) Uani 1 1 d . . . . .
H58 H 0.318543 -0.026178 1.127249 0.035 Uiso 1 1 calc R U . . .
C6 C 0.2629(3) -0.05202(17) 0.85784(14) 0.0348(8) Uani 1 1 d . . . . .
H6 H 0.286346 -0.048104 0.891490 0.042 Uiso 1 1 calc R U . . .
C67 C 0.1121(2) 0.11418(16) 1.07805(13) 0.0285(8) Uani 1 1 d . . . . .
C194 C 0.3014(3) 0.55398(15) 0.50917(12) 0.0284(7) Uani 1 1 d D . . . .
C47 C 0.5947(3) -0.00836(18) 1.08986(14) 0.0356(9) Uani 1 1 d . . . . .
H47 H 0.636952 -0.029720 1.069073 0.043 Uiso 1 1 calc R U . . .
C126 C 0.5103(2) 0.48346(13) 0.69166(11) 0.0214(7) Uani 1 1 d . . . . .
C42 C 0.7807(3) -0.10879(15) 0.93228(14) 0.0350(9) Uani 1 1 d . . . . .
H42 H 0.817001 -0.142439 0.935482 0.042 Uiso 1 1 calc R U . . .
C117 C 0.4202(3) 0.50806(13) 0.68065(11) 0.0217(7) Uani 1 1 d . . . . .
C48 C 0.6190(3) 0.00106(16) 1.13954(14) 0.0318(8) Uani 1 1 d . . . . .
H48 H 0.678345 -0.013833 1.152949 0.038 Uiso 1 1 calc R U . . .
C49 C 0.5582(3) 0.03186(15) 1.17008(13) 0.0306(8) Uani 1 1 d . . . . .
H49 H 0.575902 0.038136 1.204346 0.037 Uiso 1 1 calc R U . . .
C91 C 0.3681(3) -0.12068(16) 0.99466(15) 0.0378(9) Uani 1 1 d . . . . .
C153 C 0.4612(3) 0.4094(2) 0.32491(15) 0.0440(10) Uani 1 1 d . . . . .
H153 H 0.484791 0.388292 0.297203 0.053 Uiso 1 1 calc R U . . .
C36 C 0.7232(3) 0.14902(15) 1.05782(13) 0.0317(8) Uani 1 1 d . . . . .
H36 H 0.747308 0.167552 1.087057 0.038 Uiso 1 1 calc R U . . .
C114 C 0.2726(3) 0.32287(17) 0.76595(16) 0.0407(10) Uani 1 1 d . . . . .
H114 H 0.258993 0.293231 0.788595 0.049 Uiso 1 1 calc R U . . .
C76 C 0.1106(2) 0.12068(15) 1.02585(14) 0.0277(7) Uani 1 1 d . . . . .
C75 C 0.0957(3) 0.17459(17) 1.00510(16) 0.0355(9) Uani 1 1 d . . . . .
H75 H 0.097684 0.179288 0.969539 0.043 Uiso 1 1 calc R U . . .
C136 C 0.5325(2) 0.39867(13) 0.63615(12) 0.0192(6) Uani 1 1 d . . . . .
C19 C 0.8687(3) -0.04786(16) 0.77654(13) 0.0298(7) Uani 1 1 d . . . . .
H19 H 0.932191 -0.033028 0.770467 0.036 Uiso 1 1 calc R U . . .
C20 C 0.7930(3) -0.01309(14) 0.78811(12) 0.0255(7) Uani 1 1 d . . . . .
H20 H 0.804685 0.025860 0.790212 0.031 Uiso 1 1 calc R U . . .
C38 C 0.5885(3) 0.11613(17) 1.00689(15) 0.0362(9) Uani 1 1 d . . . . .
H38 H 0.519554 0.113291 1.001619 0.043 Uiso 1 1 calc R U . . .
C118 C 0.4115(3) 0.56719(14) 0.68475(12) 0.0256(7) Uani 1 1 d . . . . .
H118 H 0.349940 0.584198 0.677538 0.031 Uiso 1 1 calc R U . . .
C128 C 0.5346(2) 0.38605(14) 0.72773(12) 0.0235(7) Uani 1 1 d . . . . .
C106 C 0.1693(3) 0.54382(19) 0.62806(15) 0.0435(10) Uani 1 1 d . . . . .
H106 H 0.195494 0.538935 0.595228 0.052 Uiso 1 1 calc R U . . .
C170 C 0.0264(2) 0.43882(13) 0.39669(11) 0.0224(6) Uani 1 1 d . . . . .
C135 C 0.5379(3) 0.33969(14) 0.63080(13) 0.0252(7) Uani 1 1 d . . . . .
H135 H 0.541193 0.323894 0.597997 0.030 Uiso 1 1 calc R U . . .
C87 C -0.0759(3) -0.04274(19) 1.02476(14) 0.0373(9) Uani 1 1 d . . . . .
H87 H -0.144104 -0.041064 1.031926 0.045 Uiso 1 1 calc R U . . .
C53 C 0.3570(4) 0.24340(16) 1.07219(15) 0.0408(10) Uani 1 1 d . . . . .
H53 H 0.371705 0.271259 1.047938 0.049 Uiso 1 1 calc R U . . .
C57 C 0.2337(2) 0.03985(14) 1.10410(12) 0.0231(7) Uani 1 1 d . . . . .
C26 C 0.6803(3) 0.10396(17) 0.68058(14) 0.0391(9) Uani 1 1 d . . . . .
H26 H 0.680137 0.087511 0.647978 0.047 Uiso 1 1 calc R U . . .
C63 C -0.1115(3) 0.0171(2) 1.14641(17) 0.0549(13) Uani 1 1 d . . . . .
H63 H -0.176798 0.031124 1.146890 0.066 Uiso 1 1 calc R U . . .
C69 C 0.0851(3) 0.1562(2) 1.16320(15) 0.0421(10) Uani 1 1 d . . . . .
H69 H 0.096500 0.121014 1.178572 0.051 Uiso 1 1 calc R U . . .
C172 C -0.0467(3) 0.34196(15) 0.39542(15) 0.0295(8) Uani 1 1 d . . . . .
C68 C 0.0897(3) 0.16142(17) 1.10974(15) 0.0353(9) Uani 1 1 d . . . . .
C129 C 0.5371(3) 0.40762(16) 0.77814(13) 0.0289(7) Uani 1 1 d . . . . .
H129 H 0.537492 0.446779 0.783337 0.035 Uiso 1 1 calc R U . . .
C99 C 0.3229(3) 0.22614(15) 0.92170(13) 0.0337(9) Uani 1 1 d . . . . .
C180 C 0.0028(2) 0.38215(14) 0.47661(13) 0.0246(7) Uani 1 1 d . . . . .
C173 C -0.0633(3) 0.34538(16) 0.34295(16) 0.0351(9) Uani 1 1 d . . . . .
H173 H -0.048050 0.378917 0.325660 0.042 Uiso 1 1 calc R U . . .
C17 C 0.7627(3) -0.12752(15) 0.78251(12) 0.0288(8) Uani 1 1 d . . . . .
H17 H 0.753501 -0.166714 0.780896 0.035 Uiso 1 1 calc R U . . .
C134 C 0.5385(3) 0.30539(14) 0.67197(14) 0.0307(8) Uani 1 1 d . . . . .
H134 H 0.539619 0.266151 0.667328 0.037 Uiso 1 1 calc R U . . .
C113 C 0.2960(3) 0.37518(16) 0.78431(13) 0.0323(8) Uani 1 1 d . . . . .
H113 H 0.302193 0.380947 0.819637 0.039 Uiso 1 1 calc R U . . .
C56 C 0.3160(2) 0.16214(15) 1.14291(13) 0.0257(7) Uani 1 1 d . . . . .
H56 H 0.301989 0.134410 1.167402 0.031 Uiso 1 1 calc R U . . .
C2 C 0.2748(3) -0.03012(18) 0.77028(15) 0.0394(9) Uani 1 1 d . . . . .
H2 H 0.306262 -0.011210 0.743389 0.047 Uiso 1 1 calc R U . . .
C156 C 0.1699(3) 0.32393(15) 0.35163(13) 0.0270(7) Uani 1 1 d . . . . .
H156 H 0.165345 0.352571 0.326996 0.032 Uiso 1 1 calc R U . . .
C64 C -0.0376(3) 0.0481(2) 1.12607(14) 0.0425(10) Uani 1 1 d . . . . .
H64 H -0.052135 0.083778 1.112434 0.051 Uiso 1 1 calc R U . . .
C179 C -0.0182(3) 0.32993(16) 0.49994(15) 0.0319(8) Uani 1 1 d . . . . .
H179 H -0.008766 0.325867 0.535294 0.038 Uiso 1 1 calc R U . . .
C171 C -0.0069(2) 0.38757(14) 0.42470(13) 0.0235(7) Uani 1 1 d . . . . .
C62 C -0.0904(4) -0.0352(3) 1.16643(17) 0.0602(16) Uani 1 1 d . . . . .
H62 H -0.142283 -0.056768 1.180110 0.072 Uiso 1 1 calc R U . . .
C50 C 0.4711(3) 0.05381(14) 1.15090(12) 0.0264(7) Uani 1 1 d . . . . .
H50 H 0.428971 0.074657 1.172177 0.032 Uiso 1 1 calc R U . . .
C168 C -0.1480(3) 0.46715(16) 0.38143(14) 0.0340(9) Uani 1 1 d . . . . .
H168 H -0.170475 0.436007 0.400226 0.041 Uiso 1 1 calc R U . . .
C140 C 0.6613(3) 0.35169(17) 0.44487(15) 0.0385(10) Uani 1 1 d . . . . .
H140 H 0.691539 0.334596 0.416631 0.046 Uiso 1 1 calc R U . . .
C148 C 0.5445(3) 0.55089(14) 0.56437(13) 0.0288(7) Uani 1 1 d . . . . .
H148 H 0.479305 0.550952 0.551354 0.035 Uiso 1 1 calc R U . . .
C133 C 0.5374(3) 0.32752(15) 0.72128(13) 0.0277(7) Uani 1 1 d . . . . .
C46 C 0.5079(3) 0.01350(16) 1.07015(13) 0.0299(8) Uani 1 1 d . . . . .
H46 H 0.490853 0.006827 1.035866 0.036 Uiso 1 1 calc R U . . .
C164 C -0.0142(3) 0.52251(15) 0.34663(13) 0.0326(8) Uani 1 1 d . . . . .
C78 C 0.1423(3) 0.07301(17) 0.87889(14) 0.0340(8) Uani 1 1 d . . . . .
H78 H 0.208778 0.061313 0.881655 0.041 Uiso 1 1 calc R U . . .
C145 C 0.7338(3) 0.55173(17) 0.60248(13) 0.0331(8) Uani 1 1 d . . . . .
H145 H 0.799091 0.552061 0.615341 0.040 Uiso 1 1 calc R U . . .
C31 C 0.6560(2) 0.14734(14) 0.86588(13) 0.0246(7) Uani 1 1 d . . . . .
H31 H 0.653957 0.164990 0.897936 0.030 Uiso 1 1 calc R U . . .
C55 C 0.3172(3) 0.21775(16) 1.15671(13) 0.0295(8) Uani 1 1 d . . . . .
H55 H 0.304182 0.227970 1.190625 0.035 Uiso 1 1 calc R U . . .
C121 C 0.6619(3) 0.60993(17) 0.72481(13) 0.0352(9) Uani 1 1 d . . . . .
H121 H 0.655133 0.649313 0.725768 0.042 Uiso 1 1 calc R U . . .
C157 C 0.1500(3) 0.26926(16) 0.33819(14) 0.0333(8) Uani 1 1 d . . . . .
H157 H 0.134227 0.260379 0.304159 0.040 Uiso 1 1 calc R U . . .
C132 C 0.5366(3) 0.29189(16) 0.76478(14) 0.0350(8) Uani 1 1 d . . . . .
H132 H 0.535286 0.252589 0.760525 0.042 Uiso 1 1 calc R U . . .
C119 C 0.4883(3) 0.59965(14) 0.69860(13) 0.0294(8) Uani 1 1 d . . . . .
H119 H 0.480273 0.638941 0.699972 0.035 Uiso 1 1 calc R U . . .
C77 C 0.0887(3) 0.08267(15) 0.92216(13) 0.0284(7) Uani 1 1 d . . . . .
C18 C 0.8528(3) -0.10562(15) 0.77357(13) 0.0291(8) Uani 1 1 d . . . . .
H18 H 0.905783 -0.129602 0.765219 0.035 Uiso 1 1 calc R U . . .
C141 C 0.7164(3) 0.36814(18) 0.48437(18) 0.0447(11) Uani 1 1 d . . . . .
H141 H 0.785603 0.363294 0.483582 0.054 Uiso 1 1 calc R U . . .
C131 C 0.5376(3) 0.31419(17) 0.81247(14) 0.0383(9) Uani 1 1 d . . . . .
H131 H 0.537503 0.290366 0.841088 0.046 Uiso 1 1 calc R U . . .
C116 C 0.2825(3) 0.35808(16) 0.68105(14) 0.0364(9) Uani 1 1 d . . . . .
H116 H 0.278990 0.351785 0.645705 0.044 Uiso 1 1 calc R U . . .
C84 C 0.1229(3) -0.04781(17) 1.00388(15) 0.0361(8) Uani 1 1 d . . . . .
H84 H 0.191063 -0.049602 0.996606 0.043 Uiso 1 1 calc R U . . .
C151 C 0.4803(4) 0.4832(2) 0.3824(2) 0.0613(14) Uani 1 1 d . . . . .
H151 H 0.516965 0.514168 0.394389 0.074 Uiso 1 1 calc R U . . .
C5 C 0.1814(3) -0.08554(19) 0.84825(17) 0.0450(10) Uani 1 1 d . . . . .
H5 H 0.150040 -0.104666 0.875072 0.054 Uiso 1 1 calc R U . . .
C167 C -0.2152(3) 0.50352(18) 0.36093(17) 0.0446(11) Uani 1 1 d . . . . .
H167 H -0.283393 0.497714 0.366307 0.053 Uiso 1 1 calc R U . . .
C107 C 0.0903(3) 0.5801(2) 0.63498(17) 0.0502(12) Uani 1 1 d . . . . .
H107 H 0.064614 0.600590 0.607196 0.060 Uiso 1 1 calc R U . . .
C59 C 0.1803(3) -0.04417(17) 1.14618(13) 0.0385(9) Uani 1 1 d . . . . .
H59 H 0.195311 -0.079570 1.160291 0.046 Uiso 1 1 calc R U . . .
C159 C 0.1780(3) 0.24014(15) 0.42346(15) 0.0359(9) Uani 1 1 d . . . . .
H159 H 0.179948 0.211474 0.448161 0.043 Uiso 1 1 calc R U . . .
C30 C 0.6770(3) 0.17802(14) 0.82429(14) 0.0289(8) Uani 1 1 d . . . . .
H30 H 0.690079 0.216722 0.827721 0.035 Uiso 1 1 calc R U . . .
C86 C -0.0272(3) -0.0932(2) 1.02719(16) 0.0445(10) Uani 1 1 d . . . . .
H86 H -0.061911 -0.126153 1.035951 0.053 Uiso 1 1 calc R U . . .
C73 C 0.0733(3) 0.21424(18) 1.08824(17) 0.0414(10) Uani 1 1 d . . . . .
C123 C 0.7608(3) 0.52832(18) 0.73589(15) 0.0396(9) Uani 1 1 d . . . . .
H123 H 0.822060 0.512216 0.745099 0.048 Uiso 1 1 calc R U . . .
C65 C 0.0607(3) 0.02811(18) 1.12486(13) 0.0337(9) Uani 1 1 d . . . . .
C82 C -0.0079(3) 0.1022(2) 0.91710(15) 0.0414(10) Uani 1 1 d . . . . .
H82 H -0.045095 0.110457 0.946364 0.050 Uiso 1 1 calc R U . . .
C81 C -0.0496(3) 0.1096(2) 0.86973(17) 0.0474(11) Uani 1 1 d . . . . .
H81 H -0.115336 0.122565 0.866637 0.057 Uiso 1 1 calc R U . . .
C104 C 0.3907(4) 0.26759(17) 0.93597(15) 0.0456(11) Uani 1 1 d . . . . .
H104 H 0.454078 0.257356 0.948053 0.055 Uiso 1 1 calc R U . . .
C163 C 0.0869(3) 0.53170(16) 0.34008(14) 0.0359(9) Uani 1 1 d . . . . .
H163 H 0.108275 0.562803 0.320898 0.043 Uiso 1 1 calc R U . . .
C177 C -0.0685(3) 0.29105(16) 0.41989(16) 0.0363(9) Uani 1 1 d . . . . .
C100 C 0.2326(4) 0.24267(19) 0.90250(15) 0.0440(10) Uani 1 1 d . . . . .
H100 H 0.187478 0.215300 0.890787 0.053 Uiso 1 1 calc R U . . .
C61 C 0.0037(4) -0.0565(2) 1.16697(15) 0.0521(12) Uani 1 1 d . . . . .
H61 H 0.016280 -0.092101 1.181183 0.062 Uiso 1 1 calc R U . . .
C122 C 0.7501(3) 0.58582(19) 0.73665(15) 0.0414(10) Uani 1 1 d . . . . .
H122 H 0.804593 0.608646 0.745464 0.050 Uiso 1 1 calc R U . . .
C146 C 0.6922(3) 0.60043(17) 0.58452(15) 0.0396(10) Uani 1 1 d . . . . .
H146 H 0.728476 0.634221 0.585609 0.048 Uiso 1 1 calc R U . . .
C138 C 0.5171(3) 0.3834(2) 0.48743(15) 0.0428(10) Uani 1 1 d . . . . .
H138 H 0.447735 0.387926 0.487666 0.051 Uiso 1 1 calc R U . . .
C185 C -0.1550(3) 0.5538(2) 0.48597(14) 0.0457(11) Uani 1 1 d . . . . .
H185 H -0.224282 0.555231 0.481535 0.055 Uiso 1 1 calc R U . . .
C74 C 0.0783(3) 0.22050(19) 1.03543(19) 0.0447(10) Uani 1 1 d . . . . .
H74 H 0.069709 0.256233 1.020631 0.054 Uiso 1 1 calc R U . . .
C11 C 0.3550(4) 0.16912(17) 0.76762(16) 0.0467(11) Uani 1 1 d . . . . .
H11 H 0.327100 0.203559 0.777847 0.056 Uiso 1 1 calc R U . . .
C178 C -0.0514(3) 0.28589(17) 0.47241(17) 0.0407(9) Uani 1 1 d . . . . .
H178 H -0.063245 0.251263 0.488615 0.049 Uiso 1 1 calc R U . . .
C154 C 0.3710(3) 0.3963(2) 0.34605(14) 0.0415(10) Uani 1 1 d . . . . .
H154 H 0.333117 0.366543 0.332459 0.050 Uiso 1 1 calc R U . . .
C60 C 0.0819(3) -0.02470(19) 1.14609(14) 0.0412(10) Uani 1 1 d . . . . .
C29 C 0.6796(3) 0.15322(14) 0.77595(14) 0.0276(7) Uani 1 1 d . . . . .
C182 C 0.0471(3) 0.54903(18) 0.49760(19) 0.0507(11) Uani 1 1 d . . . . .
H182 H 0.116520 0.547722 0.501190 0.061 Uiso 1 1 calc R U . . .
C187 C 0.0168(3) 0.4238(2) 0.58133(11) 0.0291(15) Uani 0.706(7) 1 d DG . P A 1
C188 C -0.0648(3) 0.4501(2) 0.60167(13) 0.058(2) Uani 0.706(7) 1 d DG . P A 1
H188 H -0.103923 0.474011 0.581237 0.070 Uiso 0.706(7) 1 calc R U P A 1
C189 C -0.0890(3) 0.4415(3) 0.65190(14) 0.087(4) Uani 0.706(7) 1 d DG . P A 1
H189 H -0.144791 0.459458 0.665803 0.105 Uiso 0.706(7) 1 calc R U P A 1
C190 C -0.0317(4) 0.4065(3) 0.68180(11) 0.077(3) Uani 0.706(7) 1 d G . P A 1
H190 H -0.048335 0.400573 0.716130 0.093 Uiso 0.706(7) 1 calc R U P A 1
C191 C 0.0498(3) 0.3801(2) 0.66146(14) 0.063(2) Uani 0.706(7) 1 d DG . P A 1
H191 H 0.088990 0.356241 0.681892 0.075 Uiso 0.706(7) 1 calc R U P A 1
C192 C 0.0741(3) 0.3888(2) 0.61123(14) 0.0428(16) Uani 0.706(7) 1 d DG . P A 1
H192 H 0.129860 0.370793 0.597325 0.051 Uiso 0.706(7) 1 calc R U P A 1
C214 C 0.3816(4) 0.6826(2) 0.81535(19) 0.0551(13) Uani 1 1 d . . . . .
H214 H 0.438687 0.659911 0.813924 0.066 Uiso 1 1 calc R U . . .
C37 C 0.6250(3) 0.1424(2) 1.05035(16) 0.0468(11) Uani 1 1 d . . . . .
H37 H 0.580474 0.155677 1.074994 0.056 Uiso 1 1 calc R U . . .
C101 C 0.2067(4) 0.2991(2) 0.90006(18) 0.0565(13) Uani 1 1 d . . . . .
H101 H 0.143567 0.309947 0.888140 0.068 Uiso 1 1 calc R U . . .
C34 C 0.7515(3) 0.1007(2) 0.98044(18) 0.0514(13) Uani 1 1 d . . . . .
H34 H 0.796689 0.085508 0.957006 0.062 Uiso 1 1 calc R U . . .
C4 C 0.1460(3) -0.09080(17) 0.79889(16) 0.0401(9) Uani 1 1 d . . . . .
H4 H 0.089809 -0.113045 0.791936 0.048 Uiso 1 1 calc R U . . .
C108 C 0.0502(3) 0.5862(2) 0.68154(17) 0.0489(11) Uani 1 1 d . . . . .
H108 H -0.006902 0.608343 0.685892 0.059 Uiso 1 1 calc R U . . .
C96 C 0.3396(4) -0.13698(19) 1.04212(17) 0.0492(11) Uani 1 1 d . . . . .
H96 H 0.328030 -0.109233 1.066931 0.059 Uiso 1 1 calc R U . . .
C80 C 0.0043(3) 0.0983(2) 0.82700(16) 0.0448(10) Uani 1 1 d . . . . .
H80 H -0.024762 0.102970 0.794573 0.054 Uiso 1 1 calc R U . . .
C04V C 0.3136(7) 0.3209(3) 0.5515(3) 0.0191(17) Uani 0.547(8) 1 d D . P B 1
C115 C 0.2693(4) 0.31397(18) 0.71450(17) 0.0470(11) Uani 1 1 d . . . . .
H115 H 0.257933 0.277502 0.701818 0.056 Uiso 1 1 calc R U . . .
C28 C 0.7003(3) 0.18526(16) 0.73204(15) 0.0374(9) Uani 1 1 d . . . . .
H28 H 0.714156 0.223902 0.735188 0.045 Uiso 1 1 calc R U . . .
C219 C 0.6017(4) 0.2390(2) 0.3530(2) 0.0617(14) Uani 1 1 d . . . . .
H219 H 0.663535 0.233463 0.369020 0.074 Uiso 1 1 calc R U . . .
C85 C 0.0729(3) -0.0958(2) 1.01676(18) 0.0467(10) Uani 1 1 d . . . . .
H85 H 0.106709 -0.130369 1.018507 0.056 Uiso 1 1 calc R U . . .
C27 C 0.7004(4) 0.16103(18) 0.68569(16) 0.0454(11) Uani 1 1 d . . . . .
H27 H 0.714156 0.182807 0.656664 0.054 Uiso 1 1 calc R U . . .
C130 C 0.5389(3) 0.37257(17) 0.81895(13) 0.0358(9) Uani 1 1 d . . . . .
H130 H 0.541084 0.387760 0.852035 0.043 Uiso 1 1 calc R U . . .
C110 C 0.1711(4) 0.5243(2) 0.71520(18) 0.0631(16) Uani 1 1 d . . . . .
H110 H 0.198558 0.505905 0.743710 0.076 Uiso 1 1 calc R U . . .
C10 C 0.3852(3) 0.16215(17) 0.71790(15) 0.0377(9) Uani 1 1 d . . . . .
H10 H 0.377971 0.191583 0.694199 0.045 Uiso 1 1 calc R U . . .
C147 C 0.5984(3) 0.59996(16) 0.56510(15) 0.0386(9) Uani 1 1 d . . . . .
H147 H 0.570318 0.633306 0.552150 0.046 Uiso 1 1 calc R U . . .
C79 C 0.1001(3) 0.0802(2) 0.83132(15) 0.0467(11) Uani 1 1 d . . . . .
H79 H 0.137207 0.072619 0.801910 0.056 Uiso 1 1 calc R U . . .
C70 C 0.0643(3) 0.2016(2) 1.1926(2) 0.0553(13) Uani 1 1 d . . . . .
H70 H 0.059596 0.197240 1.228128 0.066 Uiso 1 1 calc R U . . .
C158 C 0.1532(3) 0.22737(15) 0.37441(16) 0.0386(9) Uani 1 1 d . . . . .
H158 H 0.138223 0.190017 0.365307 0.046 Uiso 1 1 calc R U . . .
C3 C 0.1931(3) -0.0636(2) 0.76055(16) 0.0500(11) Uani 1 1 d . . . . .
H3 H 0.169706 -0.067638 0.726892 0.060 Uiso 1 1 calc R U . . .
C109 C 0.0924(4) 0.5603(3) 0.72165(19) 0.0729(18) Uani 1 1 d . . . . .
H109 H 0.067850 0.566832 0.754560 0.087 Uiso 1 1 calc R U . . .
C103 C 0.3648(5) 0.32392(19) 0.93238(16) 0.0568(14) Uani 1 1 d . . . . .
H103 H 0.410769 0.351829 0.941976 0.068 Uiso 1 1 calc R U . . .
C174 C -0.1012(3) 0.30107(19) 0.31639(18) 0.0485(11) Uani 1 1 d . . . . .
H174 H -0.113237 0.304748 0.281204 0.058 Uiso 1 1 calc R U . . .
C72 C 0.0539(3) 0.2610(2) 1.1204(2) 0.0539(13) Uani 1 1 d . . . . .
H72 H 0.043803 0.296927 1.106215 0.065 Uiso 1 1 calc R U . . .
C35 C 0.7867(3) 0.1286(2) 1.02264(18) 0.0480(12) Uani 1 1 d . . . . .
H35 H 0.855484 0.133672 1.027122 0.058 Uiso 1 1 calc R U . . .
C165 C -0.0865(3) 0.55849(18) 0.32496(15) 0.0434(10) Uani 1 1 d . . . . .
H165 H -0.066195 0.589416 0.305245 0.052 Uiso 1 1 calc R U . . .
C175 C -0.1222(4) 0.25078(19) 0.3403(2) 0.0555(13) Uani 1 1 d . . . . .
H175 H -0.147966 0.220312 0.321569 0.067 Uiso 1 1 calc R U . . .
C102 C 0.2741(5) 0.3389(2) 0.91518(17) 0.0614(15) Uani 1 1 d . . . . .
H102 H 0.256869 0.377201 0.913570 0.074 Uiso 1 1 calc R U . . .
C176 C -0.1054(3) 0.24572(18) 0.3910(2) 0.0509(12) Uani 1 1 d . . . . .
H176 H -0.118591 0.211240 0.407138 0.061 Uiso 1 1 calc R U . . .
C139 C 0.5631(4) 0.3594(2) 0.44520(16) 0.0526(12) Uani 1 1 d . . . . .
H139 H 0.524734 0.348573 0.416777 0.063 Uiso 1 1 calc R U . . .
C166 C -0.1841(4) 0.54922(19) 0.33208(17) 0.0507(12) Uani 1 1 d . . . . .
H166 H -0.231197 0.573719 0.317512 0.061 Uiso 1 1 calc R U . . .
C218 C 0.5144(5) 0.2325(3) 0.3798(2) 0.0722(17) Uani 1 1 d . . . . .
H218 H 0.517648 0.221610 0.414276 0.087 Uiso 1 1 calc R U . . .
C220 C 0.5961(5) 0.2536(2) 0.3031(2) 0.0623(14) Uani 1 1 d . . . . .
H220 H 0.654218 0.258166 0.283926 0.075 Uiso 1 1 calc R U . . .
C209 C 0.2957(5) 0.6627(3) 0.7968(2) 0.0650(14) Uani 1 1 d . . . . .
H209 H 0.293223 0.626525 0.782380 0.078 Uiso 1 1 calc R U . . .
C211 C 0.2182(4) 0.7470(2) 0.8190(2) 0.0611(14) Uani 1 1 d . . . . .
H211 H 0.160020 0.768826 0.820167 0.073 Uiso 1 1 calc R U . . .
C95 C 0.3273(4) -0.1924(2) 1.05492(19) 0.0577(13) Uani 1 1 d . . . . .
H95 H 0.305590 -0.202320 1.087697 0.069 Uiso 1 1 calc R U . . .
C184 C -0.1015(4) 0.6016(2) 0.48406(19) 0.0603(15) Uani 1 1 d . . . . .
H184 H -0.133380 0.636423 0.479124 0.072 Uiso 1 1 calc R U . . .
C213 C 0.3881(4) 0.7355(3) 0.83650(19) 0.0621(15) Uani 1 1 d . . . . .
H213 H 0.448529 0.748836 0.849954 0.075 Uiso 1 1 calc R U . . .
C71 C 0.0499(3) 0.2538(2) 1.1713(2) 0.0605(15) Uani 1 1 d . . . . .
H71 H 0.037235 0.284857 1.192435 0.073 Uiso 1 1 calc R U . . .
C210 C 0.2140(4) 0.6939(2) 0.7986(2) 0.0617(14) Uani 1 1 d . . . . .
H210 H 0.153592 0.679637 0.785880 0.074 Uiso 1 1 calc R U . . .
C212 C 0.3035(4) 0.7688(2) 0.83754(19) 0.0593(13) Uani 1 1 d . . . . .
H212 H 0.305576 0.805517 0.850812 0.071 Uiso 1 1 calc R U . . .
C05V C 0.3341(4) 0.26209(13) 0.55999(18) 0.0289(18) Uani 0.547(8) 1 d DG . P B 1
C2AA C 0.2645(4) 0.2286(2) 0.5832(2) 0.044(2) Uani 0.547(8) 1 d DG . P B 1
H2AA H 0.204027 0.244161 0.593942 0.052 Uiso 0.547(8) 1 calc R U P B 1
C1AA C 0.2834(5) 0.17226(19) 0.5907(2) 0.069(4) Uani 0.547(8) 1 d DG . P B 1
H1AA H 0.235853 0.149351 0.606561 0.083 Uiso 0.547(8) 1 calc R U P B 1
C0AA C 0.3719(6) 0.14946(14) 0.5750(2) 0.085(5) Uani 0.547(8) 1 d DG . P B 1
H0AA H 0.384850 0.110965 0.580104 0.102 Uiso 0.547(8) 1 calc R U P B 1
C237 C 0.4415(5) 0.1830(2) 0.5518(2) 0.063(3) Uani 0.547(8) 1 d DG . P B 1
H237 H 0.502023 0.167388 0.541027 0.076 Uiso 0.547(8) 1 calc R U P B 1
C236 C 0.4226(4) 0.23929(19) 0.54427(18) 0.044(2) Uani 0.547(8) 1 d DG . P B 1
H236 H 0.470199 0.262198 0.528408 0.053 Uiso 0.547(8) 1 calc R U P B 1
C183 C 0.0004(5) 0.5994(2) 0.4894(2) 0.0726(19) Uani 1 1 d . . . . .
H183 H 0.038006 0.632659 0.487334 0.087 Uiso 1 1 calc R U . . .
C92 C 0.3970(5) -0.1628(2) 0.9610(2) 0.0650(15) Uani 1 1 d . . . . .
H92 H 0.424123 -0.152917 0.929270 0.078 Uiso 1 1 calc R U . . .
C217 C 0.4263(5) 0.2412(2) 0.3583(2) 0.0695(17) Uani 1 1 d . . . . .
H217 H 0.368052 0.237186 0.377418 0.083 Uiso 1 1 calc R U . . .
C94 C 0.3468(6) -0.2331(2) 1.0197(2) 0.0746(18) Uani 1 1 d . . . . .
H94 H 0.333403 -0.271127 1.026988 0.090 Uiso 1 1 calc R U . . .
C216 C 0.4210(5) 0.2558(2) 0.3087(2) 0.0729(17) Uani 1 1 d . . . . .
H216 H 0.358835 0.262012 0.293190 0.087 Uiso 1 1 calc R U . . .
C215 C 0.5047(5) 0.2615(2) 0.2811(2) 0.0773(19) Uani 1 1 d . . . . .
H215 H 0.500074 0.270991 0.246340 0.093 Uiso 1 1 calc R U . . .
C93 C 0.3863(6) -0.2179(2) 0.9734(2) 0.083(2) Uani 1 1 d . . . . .
H93 H 0.406022 -0.245926 0.950270 0.099 Uiso 1 1 calc R U . . .
C1A C -0.0010(6) 0.4138(4) 0.5774(3) 0.027(5) Uiso 0.294(7) 1 d DG . P A 2
C1B C -0.0988(6) 0.3984(4) 0.5827(3) 0.036(3) Uiso 0.294(7) 1 d DG . P A 2
H1B H -0.139837 0.394972 0.553683 0.043 Uiso 0.294(7) 1 calc R U P A 2
C1C C -0.1366(5) 0.3880(4) 0.6303(3) 0.040(4) Uiso 0.294(7) 1 d DG . P A 2
H1C H -0.203489 0.377419 0.633883 0.048 Uiso 0.294(7) 1 calc R U P A 2
C1D C -0.0766(7) 0.3930(4) 0.6727(3) 0.043(4) Uiso 0.294(7) 1 d G . P A 2
H1D H -0.102483 0.385861 0.705281 0.051 Uiso 0.294(7) 1 calc R U P A 2
C1E C 0.0212(7) 0.4084(5) 0.6675(3) 0.046(4) Uiso 0.294(7) 1 d DG . P A 2
H1E H 0.062176 0.411856 0.696480 0.056 Uiso 0.294(7) 1 calc R U P A 2
C1F C 0.0590(5) 0.4189(4) 0.6199(4) 0.033(3) Uiso 0.294(7) 1 d DG . P A 2
H1F H 0.125831 0.429409 0.616281 0.040 Uiso 0.294(7) 1 calc R U P A 2
C195 C 0.3217(4) 0.61255(13) 0.49631(17) 0.0228(15) Uani 0.539(5) 1 d DG . P C 1
C196 C 0.3773(4) 0.62838(16) 0.45495(16) 0.0374(18) Uani 0.539(5) 1 d DG . P C 1
H196 H 0.408092 0.600850 0.434731 0.045 Uiso 0.539(5) 1 calc R U P C 1
C197 C 0.3880(4) 0.68448(18) 0.44319(17) 0.0416(19) Uani 0.539(5) 1 d DG . P C 1
H197 H 0.425999 0.695295 0.414920 0.050 Uiso 0.539(5) 1 calc R U P C 1
C198 C 0.3430(5) 0.72476(13) 0.4728(2) 0.048(2) Uani 0.539(5) 1 d DG . P C 1
H198 H 0.350241 0.763100 0.464730 0.058 Uiso 0.539(5) 1 calc R U P C 1
C199 C 0.2873(5) 0.70893(16) 0.5141(2) 0.054(3) Uani 0.539(5) 1 d DG . P C 1
H199 H 0.256574 0.736459 0.534350 0.064 Uiso 0.539(5) 1 calc R U P C 1
C200 C 0.2767(4) 0.65283(18) 0.52590(17) 0.0372(18) Uani 0.539(5) 1 d DG . P C 1
H200 H 0.238666 0.642013 0.554162 0.045 Uiso 0.539(5) 1 calc R U P C 1
C1G C 0.2826(5) 0.61385(18) 0.4951(2) 0.022(2) Uiso 0.461(5) 1 d DG . P C 2
C1L C 0.2298(4) 0.62835(19) 0.45199(19) 0.0326(19) Uiso 0.461(5) 1 d DG . P C 2
H1L H 0.199936 0.600209 0.431865 0.039 Uiso 0.461(5) 1 calc R U P C 2
C1K C 0.2206(4) 0.6840(2) 0.43831(18) 0.038(2) Uiso 0.461(5) 1 d DG . P C 2
H1K H 0.184532 0.693940 0.408841 0.046 Uiso 0.461(5) 1 calc R U P C 2
C1J C 0.2643(5) 0.72521(17) 0.4678(2) 0.042(2) Uiso 0.461(5) 1 d DG . P C 2
H1J H 0.258010 0.763261 0.458405 0.051 Uiso 0.461(5) 1 calc R U P C 2
C1I C 0.3171(5) 0.7107(2) 0.5109(2) 0.043(3) Uiso 0.461(5) 1 d DG . P C 2
H1I H 0.346893 0.738851 0.530993 0.051 Uiso 0.461(5) 1 calc R U P C 2
C1H C 0.3262(5) 0.6550(3) 0.5245(2) 0.036(2) Uiso 0.461(5) 1 d DG . P C 2
H1H H 0.362298 0.645120 0.554017 0.043 Uiso 0.461(5) 1 calc R U P C 2
C202 C 0.2864(9) 0.3221(4) 0.5599(5) 0.026(3) Uiso 0.453(8) 1 d D . P B 2
C203 C 0.2876(5) 0.26204(17) 0.5687(2) 0.027(2) Uiso 0.453(8) 1 d DG . P B 2
C204 C 0.2170(4) 0.2397(2) 0.6004(2) 0.032(2) Uiso 0.453(8) 1 d DG . P B 2
H204 H 0.168666 0.263155 0.614972 0.038 Uiso 0.453(8) 1 calc R U P B 2
C205 C 0.2170(4) 0.1829(2) 0.6109(2) 0.040(2) Uiso 0.453(8) 1 d DG . P B 2
H205 H 0.168705 0.167617 0.632569 0.048 Uiso 0.453(8) 1 calc R U P B 2
C206 C 0.2877(5) 0.14853(17) 0.5897(2) 0.034(2) Uiso 0.453(8) 1 d DG . P B 2
H206 H 0.287709 0.109746 0.596794 0.041 Uiso 0.453(8) 1 calc R U P B 2
C207 C 0.3584(4) 0.1709(2) 0.5579(2) 0.038(2) Uiso 0.453(8) 1 d DG . P B 2
H207 H 0.406675 0.147413 0.543423 0.046 Uiso 0.453(8) 1 calc R U P B 2
C208 C 0.3583(4) 0.2277(2) 0.5475(2) 0.032(2) Uiso 0.453(8) 1 d DG . P B 2
H208 H 0.406637 0.242951 0.525825 0.038 Uiso 0.453(8) 1 calc R U P B 2

loop_
_atom_site_aniso_label
_atom_site_aniso_U_11
_atom_site_aniso_U_22
_atom_site_aniso_U_33
_atom_site_aniso_U_23
_atom_site_aniso_U_13
_atom_site_aniso_U_12
Cu3 0.01884(18) 0.01836(18) 0.01634(17) 0.00130(14) -0.00161(14) 0.00084(14)
Cu1 0.01704(18) 0.02086(18) 0.01542(18) -0.00146(14) 0.00169(14) -0.00065(14)
Cu2 0.01685(18) 0.02314(19) 0.01628(18) -0.00145(14) 0.00240(14) -0.00165(15)
Cu4 0.02011(19) 0.01935(18) 0.01858(18) 0.00103(14) -0.00381(14) 0.00060(15)
P2 0.0168(4) 0.0188(4) 0.0160(4) -0.0024(3) 0.0004(3) -0.0007(3)
P1 0.0171(4) 0.0196(4) 0.0160(4) -0.0011(3) -0.0014(3) -0.0005(3)
P3 0.0161(4) 0.0228(4) 0.0166(4) -0.0015(3) 0.0013(3) -0.0024(3)
P6 0.0218(4) 0.0201(4) 0.0169(4) 0.0029(3) 0.0026(3) 0.0052(3)
P5 0.0190(4) 0.0175(4) 0.0154(4) -0.0008(3) 0.0009(3) 0.0010(3)
P7 0.0194(4) 0.0208(4) 0.0171(4) 0.0028(3) 0.0006(3) 0.0021(3)
P8 0.0203(4) 0.0285(4) 0.0203(4) -0.0015(3) -0.0004(3) 0.0052(3)
P4 0.0167(4) 0.0336(5) 0.0190(4) -0.0023(3) 0.0013(3) -0.0034(3)
C97 0.0210(16) 0.0274(18) 0.0194(16) -0.0010(13) 0.0016(12) 0.0014(13)
C90 0.0261(17) 0.035(2) 0.0208(16) -0.0047(14) 0.0040(13) -0.0009(15)
C7 0.0194(16) 0.0239(16) 0.0208(16) 0.0004(12) -0.0065(12) -0.0015(13)
C137 0.0236(16) 0.0192(15) 0.0174(15) 0.0016(12) 0.0046(12) 0.0045(12)
C14 0.0275(17) 0.0229(16) 0.0176(15) -0.0019(12) -0.0043(13) -0.0008(13)
C33 0.0217(16) 0.0201(15) 0.0171(15) -0.0026(12) -0.0027(12) -0.0022(12)
C15 0.0325(19) 0.0205(16) 0.0207(16) -0.0025(12) -0.0077(14) 0.0016(14)
C201 0.0284(18) 0.0264(18) 0.0277(18) -0.0029(14) -0.0133(14) 0.0023(14)
C111 0.0237(17) 0.0249(16) 0.0193(16) 0.0068(12) 0.0008(12) 0.0015(13)
C40 0.0318(18) 0.0237(17) 0.0243(16) -0.0036(13) 0.0013(13) -0.0016(14)
C39 0.0236(16) 0.0221(15) 0.0146(15) -0.0044(12) -0.0031(12) 0.0011(13)
C23 0.0171(14) 0.0196(15) 0.0202(15) 0.0000(12) 0.0029(11) 0.0033(12)
C181 0.0275(18) 0.0312(18) 0.0233(17) -0.0060(14) -0.0044(14) 0.0122(15)
C89 0.0202(16) 0.0283(18) 0.0203(16) -0.0002(13) 0.0023(12) -0.0008(13)
C32 0.0167(15) 0.0202(15) 0.0212(16) -0.0004(12) 0.0008(12) -0.0009(12)
C21 0.0286(17) 0.0244(16) 0.0113(14) 0.0000(11) -0.0001(12) 0.0061(13)
C193 0.0205(16) 0.0314(19) 0.0214(16) -0.0032(13) -0.0044(13) 0.0023(14)
C8 0.0309(18) 0.0332(19) 0.0234(17) 0.0013(14) 0.0004(14) 0.0064(15)
C16 0.0290(18) 0.0269(16) 0.0133(15) -0.0012(12) -0.0042(13) 0.0058(14)
C25 0.037(2) 0.0281(18) 0.0214(17) 0.0040(13) 0.0082(14) 0.0080(15)
C144 0.0288(18) 0.0306(18) 0.0205(16) -0.0029(13) 0.0048(14) -0.0039(14)
C44 0.0249(17) 0.0284(17) 0.0204(16) -0.0025(13) -0.0037(13) 0.0012(14)
C1 0.0187(16) 0.0231(16) 0.0244(17) -0.0036(13) -0.0049(13) 0.0001(13)
C83 0.0228(17) 0.039(2) 0.0154(15) -0.0014(13) 0.0009(13) -0.0069(15)
C155 0.0253(17) 0.0227(16) 0.0238(17) 0.0000(13) 0.0022(13) 0.0043(13)
C22 0.0244(17) 0.0220(16) 0.0118(14) -0.0014(11) -0.0014(12) 0.0026(13)
C52 0.040(2) 0.0241(17) 0.0237(17) -0.0037(13) 0.0063(15) -0.0012(15)
C51 0.0186(16) 0.0235(16) 0.0198(16) -0.0043(12) -0.0002(12) 0.0003(12)
C45 0.0199(15) 0.0257(16) 0.0196(15) 0.0030(13) 0.0003(12) -0.0026(13)
C112 0.037(2) 0.0258(18) 0.0192(16) 0.0035(13) 0.0076(14) 0.0074(15)
C13 0.0238(16) 0.0216(15) 0.0123(14) -0.0018(11) -0.0014(12) 0.0021(13)
C98 0.0317(19) 0.0327(19) 0.0188(16) -0.0015(13) 0.0068(14) -0.0019(15)
C54 0.045(2) 0.0236(17) 0.032(2) -0.0083(15) 0.0011(16) -0.0003(16)
C160 0.0329(19) 0.0239(17) 0.0242(17) -0.0016(13) -0.0004(14) 0.0067(14)
C161 0.0274(17) 0.0211(15) 0.0179(15) 0.0000(12) -0.0027(12) 0.0048(13)
C9 0.032(2) 0.047(2) 0.0243(18) 0.0078(16) -0.0025(15) 0.0009(17)
C88 0.0238(18) 0.048(2) 0.0214(17) -0.0051(15) -0.0002(13) -0.0082(16)
C149 0.0226(16) 0.0299(17) 0.0248(17) 0.0101(14) 0.0031(13) 0.0043(14)
C127 0.0199(15) 0.0206(16) 0.0200(15) 0.0007(12) -0.0015(12) 0.0019(12)
C12 0.054(3) 0.0311(19) 0.0223(18) -0.0015(14) 0.0011(17) 0.0081(17)
C125 0.0334(19) 0.0295(17) 0.0126(15) -0.0015(12) 0.0000(13) -0.0018(15)
C105 0.0232(17) 0.0283(17) 0.0278(18) 0.0054(14) 0.0065(14) 0.0097(14)
C186 0.030(2) 0.050(2) 0.0232(18) -0.0035(16) -0.0009(15) 0.0142(17)
C24 0.0205(16) 0.0233(16) 0.0240(17) 0.0018(13) 0.0039(13) 0.0046(13)
C152 0.033(2) 0.048(2) 0.049(2) 0.011(2) 0.0209(18) -0.0039(19)
C66 0.0245(17) 0.0382(19) 0.0157(15) -0.0107(13) 0.0035(12) -0.0096(15)
C120 0.037(2) 0.0293(18) 0.0164(15) -0.0040(13) 0.0038(14) -0.0062(15)
C142 0.027(2) 0.042(2) 0.061(3) -0.028(2) 0.0055(19) -0.0043(17)
C124 0.034(2) 0.038(2) 0.0209(17) 0.0031(14) -0.0036(15) -0.0019(16)
C162 0.035(2) 0.0296(18) 0.0242(18) 0.0026(14) 0.0031(15) 0.0037(15)
C41 0.049(2) 0.0221(17) 0.032(2) -0.0013(14) 0.0007(17) -0.0022(16)
C43 0.0271(17) 0.041(2) 0.0222(16) -0.0085(15) -0.0022(13) 0.0111(16)
C143 0.0229(16) 0.0232(16) 0.0162(15) -0.0029(12) 0.0020(12) -0.0029(13)
C169 0.0320(19) 0.0287(17) 0.0208(16) -0.0102(13) -0.0116(14) 0.0088(15)
C150 0.041(2) 0.037(2) 0.059(3) -0.010(2) 0.023(2) -0.0097(19)
C58 0.0310(19) 0.0341(19) 0.0231(17) -0.0011(14) 0.0014(14) -0.0095(15)
C6 0.036(2) 0.039(2) 0.0295(18) -0.0038(16) -0.0047(15) -0.0152(17)
C67 0.0146(16) 0.042(2) 0.0288(18) -0.0081(15) 0.0026(13) -0.0015(14)
C194 0.0360(19) 0.032(2) 0.0168(15) -0.0044(14) -0.0048(13) -0.0040(16)
C47 0.0260(19) 0.049(2) 0.032(2) -0.0022(17) 0.0015(15) 0.0074(17)
C126 0.0284(17) 0.0240(16) 0.0117(14) -0.0014(12) 0.0015(12) 0.0009(13)
C42 0.048(2) 0.0270(18) 0.0301(19) -0.0072(15) -0.0122(17) 0.0148(17)
C117 0.0307(18) 0.0226(16) 0.0118(14) 0.0004(12) 0.0055(12) 0.0028(13)
C48 0.0217(18) 0.043(2) 0.0305(19) 0.0123(16) 0.0001(14) -0.0001(15)
C49 0.034(2) 0.037(2) 0.0205(17) 0.0065(14) -0.0053(14) -0.0041(16)
C91 0.057(3) 0.0257(18) 0.031(2) 0.0032(15) -0.0025(18) -0.0037(18)
C153 0.033(2) 0.076(3) 0.0237(19) -0.0013(19) 0.0069(16) -0.004(2)
C36 0.042(2) 0.0307(18) 0.0225(17) -0.0082(14) -0.0084(15) -0.0058(16)
C114 0.052(3) 0.032(2) 0.038(2) 0.0170(17) 0.0090(19) 0.0051(18)
C76 0.0140(16) 0.0378(19) 0.0313(19) -0.0071(15) 0.0019(13) -0.0010(14)
C75 0.0240(19) 0.040(2) 0.043(2) -0.0010(17) 0.0013(16) 0.0008(16)
C136 0.0149(15) 0.0220(16) 0.0207(16) 0.0012(12) -0.0004(12) 0.0021(12)
C19 0.0266(18) 0.0362(19) 0.0267(17) 0.0024(15) 0.0064(14) 0.0080(15)
C20 0.0299(19) 0.0257(17) 0.0210(17) 0.0012(13) 0.0040(14) 0.0033(14)
C38 0.0263(19) 0.049(2) 0.034(2) -0.0189(17) 0.0018(15) -0.0056(17)
C118 0.0349(19) 0.0223(16) 0.0197(16) 0.0016(13) 0.0062(13) 0.0065(14)
C128 0.0213(17) 0.0282(17) 0.0210(16) 0.0031(13) -0.0011(13) 0.0051(13)
C106 0.045(2) 0.055(3) 0.031(2) 0.0093(18) 0.0095(17) 0.028(2)
C170 0.0254(16) 0.0225(16) 0.0192(15) -0.0056(12) -0.0026(12) 0.0052(13)
C135 0.0314(18) 0.0207(16) 0.0233(17) -0.0032(13) -0.0007(14) 0.0078(14)
C87 0.0260(19) 0.061(3) 0.0250(18) -0.0034(17) 0.0011(14) -0.0182(18)
C53 0.071(3) 0.0236(18) 0.028(2) 0.0003(15) 0.0076(19) -0.0050(18)
C57 0.0214(16) 0.0301(17) 0.0179(15) -0.0056(13) 0.0046(12) -0.0111(13)
C26 0.055(3) 0.040(2) 0.0231(19) 0.0037(15) 0.0151(17) 0.0150(19)
C63 0.038(2) 0.087(4) 0.041(2) -0.020(2) 0.0152(19) -0.025(2)
C69 0.0234(19) 0.067(3) 0.036(2) -0.021(2) 0.0022(16) -0.0028(19)
C172 0.0185(17) 0.0291(18) 0.041(2) -0.0066(15) -0.0084(15) 0.0016(14)
C68 0.0191(17) 0.050(2) 0.037(2) -0.0197(18) 0.0030(15) -0.0031(16)
C129 0.0341(19) 0.0320(18) 0.0206(17) 0.0019(14) -0.0024(14) 0.0052(15)
C99 0.054(2) 0.0249(18) 0.0220(18) 0.0014(14) 0.0135(16) 0.0053(17)
C180 0.0169(16) 0.0266(17) 0.0303(18) -0.0011(14) 0.0011(13) -0.0013(13)
C173 0.032(2) 0.0272(18) 0.046(2) -0.0104(16) -0.0171(17) 0.0053(15)
C17 0.040(2) 0.0277(17) 0.0186(16) -0.0048(13) -0.0037(14) 0.0097(15)
C134 0.038(2) 0.0201(16) 0.034(2) 0.0017(14) -0.0002(16) 0.0093(15)
C113 0.042(2) 0.0346(19) 0.0207(17) 0.0089(14) 0.0110(15) 0.0132(16)
C56 0.0248(17) 0.0299(17) 0.0223(17) -0.0019(13) -0.0016(13) -0.0026(14)
C2 0.045(2) 0.046(2) 0.0276(19) 0.0018(17) -0.0088(17) -0.0131(19)
C156 0.0292(19) 0.0297(18) 0.0219(17) 0.0010(14) -0.0018(14) 0.0072(14)
C64 0.0289(19) 0.071(3) 0.0279(19) -0.0184(19) 0.0053(15) -0.017(2)
C179 0.0265(19) 0.035(2) 0.034(2) 0.0052(15) -0.0004(15) -0.0015(15)
C171 0.0172(16) 0.0230(16) 0.0302(18) -0.0031(13) -0.0036(13) 0.0037(13)
C62 0.045(3) 0.098(4) 0.038(2) -0.022(3) 0.022(2) -0.041(3)
C50 0.0303(18) 0.0270(17) 0.0220(16) 0.0008(13) 0.0013(13) -0.0008(14)
C168 0.031(2) 0.037(2) 0.034(2) -0.0153(16) -0.0124(15) 0.0096(16)
C140 0.050(2) 0.036(2) 0.029(2) 0.0033(16) 0.0175(18) 0.0217(18)
C148 0.0345(19) 0.0241(17) 0.0278(17) -0.0009(14) -0.0035(14) -0.0030(15)
C133 0.0298(19) 0.0293(18) 0.0239(17) 0.0034(14) -0.0015(14) 0.0093(15)
C46 0.0251(18) 0.041(2) 0.0240(17) -0.0034(15) -0.0021(14) 0.0051(15)
C164 0.048(2) 0.0277(18) 0.0222(17) -0.0042(14) -0.0094(16) 0.0120(16)
C78 0.0286(19) 0.047(2) 0.0260(18) -0.0015(16) -0.0048(14) 0.0034(17)
C145 0.0297(18) 0.044(2) 0.0258(17) -0.0059(16) 0.0040(14) -0.0134(17)
C31 0.0248(17) 0.0249(17) 0.0241(17) -0.0022(13) 0.0021(13) 0.0004(13)
C55 0.0307(19) 0.0372(19) 0.0208(17) -0.0098(14) -0.0018(14) 0.0011(15)
C121 0.049(2) 0.034(2) 0.0221(18) -0.0069(15) 0.0030(16) -0.0127(18)
C157 0.039(2) 0.037(2) 0.0239(18) -0.0084(15) -0.0028(15) 0.0078(16)
C132 0.041(2) 0.0318(19) 0.033(2) 0.0088(15) -0.0018(16) 0.0103(17)
C119 0.045(2) 0.0192(16) 0.0243(17) -0.0023(13) 0.0087(15) 0.0008(15)
C77 0.0226(17) 0.0366(19) 0.0261(18) 0.0021(14) -0.0037(14) -0.0045(15)
C18 0.0314(19) 0.0327(19) 0.0233(17) -0.0016(14) 0.0017(14) 0.0146(15)
C141 0.033(2) 0.041(2) 0.060(3) -0.022(2) 0.024(2) -0.0047(18)
C131 0.049(2) 0.039(2) 0.027(2) 0.0133(16) 0.0000(17) 0.0121(18)
C116 0.051(2) 0.0321(19) 0.0262(19) 0.0025(15) -0.0077(17) -0.0059(17)
C84 0.0294(19) 0.040(2) 0.039(2) 0.0034(17) 0.0016(16) -0.0053(17)
C151 0.046(3) 0.048(3) 0.089(4) -0.014(3) 0.023(3) -0.023(2)
C5 0.041(2) 0.050(3) 0.044(2) 0.0008(19) 0.0007(19) -0.022(2)
C167 0.036(2) 0.047(2) 0.050(3) -0.022(2) -0.0215(19) 0.0163(19)
C107 0.051(3) 0.061(3) 0.039(2) 0.018(2) 0.0060(19) 0.033(2)
C59 0.054(3) 0.039(2) 0.0225(18) -0.0023(15) 0.0043(16) -0.0193(19)
C159 0.050(2) 0.0248(18) 0.033(2) 0.0005(15) -0.0021(17) 0.0070(17)
C30 0.0305(19) 0.0191(16) 0.037(2) 0.0048(14) 0.0039(15) -0.0034(14)
C86 0.043(2) 0.055(3) 0.036(2) 0.0076(19) -0.0027(18) -0.026(2)
C73 0.0238(19) 0.046(2) 0.054(3) -0.019(2) 0.0076(17) 0.0027(17)
C123 0.038(2) 0.054(3) 0.0270(19) 0.0016(17) -0.0070(16) -0.0068(19)
C65 0.0288(19) 0.056(2) 0.0167(16) -0.0115(15) 0.0089(14) -0.0177(17)
C82 0.0222(19) 0.069(3) 0.033(2) 0.0052(19) 0.0007(16) -0.0005(19)
C81 0.025(2) 0.076(3) 0.041(2) 0.014(2) -0.0097(17) -0.006(2)
C104 0.077(3) 0.034(2) 0.026(2) -0.0034(16) 0.006(2) -0.006(2)
C163 0.051(2) 0.0284(19) 0.0283(19) 0.0072(15) -0.0006(17) 0.0090(17)
C177 0.0273(19) 0.0271(18) 0.054(3) -0.0032(17) -0.0080(17) -0.0004(15)
C100 0.057(3) 0.047(2) 0.029(2) 0.0071(17) 0.0141(19) 0.012(2)
C61 0.062(3) 0.066(3) 0.028(2) -0.009(2) 0.0113(19) -0.036(3)
C122 0.044(2) 0.052(2) 0.028(2) -0.0063(17) -0.0020(17) -0.020(2)
C146 0.050(3) 0.035(2) 0.034(2) -0.0057(16) 0.0071(18) -0.0229(18)
C138 0.034(2) 0.066(3) 0.029(2) -0.0161(19) -0.0077(16) 0.022(2)
C185 0.047(2) 0.062(3) 0.028(2) -0.0117(19) -0.0082(17) 0.034(2)
C74 0.029(2) 0.039(2) 0.066(3) -0.006(2) 0.0023(19) 0.0002(18)
C11 0.080(3) 0.0256(19) 0.035(2) 0.0036(16) -0.002(2) 0.016(2)
C178 0.035(2) 0.029(2) 0.058(3) 0.0092(18) 0.0008(19) -0.0065(16)
C154 0.030(2) 0.073(3) 0.0213(18) -0.0051(18) 0.0016(15) -0.009(2)
C60 0.041(2) 0.061(3) 0.0219(18) -0.0115(18) 0.0109(16) -0.026(2)
C29 0.0262(18) 0.0253(17) 0.0316(19) 0.0049(14) 0.0099(14) 0.0006(14)
C182 0.046(2) 0.033(2) 0.073(3) 0.000(2) -0.029(2) 0.0066(19)
C187 0.022(3) 0.042(3) 0.024(3) -0.005(2) 0.001(2) 0.002(3)
C188 0.053(4) 0.099(6) 0.023(3) 0.011(3) 0.011(3) 0.042(4)
C189 0.066(5) 0.170(10) 0.026(3) 0.004(5) 0.010(3) 0.058(6)
C190 0.044(5) 0.164(9) 0.024(3) 0.010(4) 0.011(3) 0.031(5)
C191 0.037(4) 0.117(7) 0.035(3) 0.037(4) 0.003(3) 0.021(4)
C192 0.027(3) 0.066(5) 0.036(3) 0.017(3) 0.010(2) 0.014(3)
C214 0.055(3) 0.059(3) 0.051(3) 0.012(2) 0.009(2) 0.025(2)
C37 0.044(2) 0.059(3) 0.038(2) -0.027(2) 0.0124(19) -0.012(2)
C101 0.072(3) 0.052(3) 0.045(3) 0.016(2) 0.023(2) 0.023(3)
C34 0.023(2) 0.071(3) 0.061(3) -0.047(2) -0.0056(19) 0.008(2)
C4 0.034(2) 0.035(2) 0.052(2) 0.0016(18) -0.0172(18) -0.0145(17)
C108 0.041(2) 0.054(3) 0.051(3) 0.010(2) 0.011(2) 0.030(2)
C96 0.075(3) 0.037(2) 0.036(2) 0.0037(18) 0.002(2) -0.002(2)
C80 0.036(2) 0.067(3) 0.031(2) 0.0065(19) -0.0131(17) -0.005(2)
C04V 0.015(4) 0.027(4) 0.015(4) 0.000(2) -0.001(3) 0.003(3)
C115 0.066(3) 0.032(2) 0.043(2) 0.0084(18) -0.004(2) -0.009(2)
C28 0.043(2) 0.0281(19) 0.042(2) 0.0120(16) 0.0154(18) 0.0018(16)
C219 0.063(3) 0.067(3) 0.054(3) -0.009(2) 0.000(2) -0.021(3)
C85 0.043(2) 0.044(2) 0.053(3) 0.011(2) 0.000(2) -0.010(2)
C27 0.065(3) 0.039(2) 0.032(2) 0.0141(17) 0.022(2) 0.010(2)
C130 0.045(2) 0.044(2) 0.0188(17) 0.0040(15) -0.0004(15) 0.0110(18)
C110 0.069(3) 0.084(4) 0.038(2) 0.022(2) 0.022(2) 0.051(3)
C10 0.048(2) 0.035(2) 0.031(2) 0.0117(16) -0.0102(17) -0.0051(18)
C147 0.050(3) 0.0258(19) 0.040(2) 0.0010(16) -0.0011(19) -0.0064(17)
C79 0.048(3) 0.066(3) 0.026(2) 0.0009(19) -0.0017(18) 0.008(2)
C70 0.034(2) 0.075(4) 0.057(3) -0.037(3) 0.006(2) -0.003(2)
C158 0.048(2) 0.0229(18) 0.045(2) -0.0111(16) -0.0052(19) 0.0057(17)
C3 0.055(3) 0.053(3) 0.042(2) 0.003(2) -0.025(2) -0.020(2)
C109 0.080(4) 0.091(4) 0.048(3) 0.020(3) 0.035(3) 0.055(3)
C103 0.106(5) 0.035(2) 0.030(2) -0.0027(18) 0.015(2) -0.007(3)
C174 0.049(3) 0.045(2) 0.051(3) -0.017(2) -0.024(2) 0.009(2)
C72 0.031(2) 0.047(3) 0.084(4) -0.024(2) 0.006(2) 0.0028(19)
C35 0.027(2) 0.057(3) 0.059(3) -0.031(2) -0.0175(19) 0.0047(19)
C165 0.059(3) 0.039(2) 0.032(2) -0.0061(17) -0.0180(18) 0.018(2)
C175 0.052(3) 0.037(2) 0.077(4) -0.024(2) -0.025(3) 0.000(2)
C102 0.115(5) 0.033(2) 0.037(2) 0.0038(19) 0.022(3) 0.016(3)
C176 0.042(3) 0.031(2) 0.079(3) -0.004(2) -0.016(2) -0.0029(19)
C139 0.055(3) 0.073(3) 0.030(2) -0.017(2) -0.0099(19) 0.026(2)
C166 0.059(3) 0.044(2) 0.049(2) -0.019(2) -0.032(2) 0.028(2)
C218 0.095(5) 0.082(4) 0.040(3) -0.004(3) 0.012(3) -0.034(4)
C220 0.082(4) 0.048(3) 0.057(3) 0.001(2) 0.027(3) 0.003(3)
C209 0.075(4) 0.067(3) 0.053(3) 0.010(3) 0.016(3) 0.007(3)
C211 0.053(3) 0.073(4) 0.057(3) 0.011(3) -0.003(2) 0.025(3)
C95 0.082(4) 0.047(3) 0.043(3) 0.015(2) 0.004(2) -0.004(3)
C184 0.078(4) 0.047(3) 0.055(3) -0.012(2) -0.032(3) 0.034(3)
C213 0.047(3) 0.097(4) 0.043(3) 0.018(3) 0.007(2) -0.002(3)
C71 0.036(2) 0.076(4) 0.070(4) -0.045(3) 0.010(2) 0.000(2)
C210 0.062(3) 0.071(4) 0.052(3) 0.016(3) 0.004(2) 0.000(3)
C212 0.059(3) 0.069(3) 0.050(3) -0.002(2) 0.006(2) 0.011(3)
C05V 0.049(5) 0.020(3) 0.018(3) -0.002(2) -0.010(3) -0.002(3)
C2AA 0.061(6) 0.029(4) 0.040(4) 0.009(3) -0.023(4) -0.017(4)
C1AA 0.117(10) 0.031(5) 0.059(6) 0.013(4) -0.058(7) -0.019(5)
C0AA 0.199(16) 0.020(4) 0.036(5) -0.001(4) -0.051(7) 0.012(6)
C237 0.116(10) 0.030(4) 0.044(5) -0.012(4) -0.019(5) 0.032(5)
C236 0.070(6) 0.029(4) 0.032(4) -0.003(3) -0.008(4) 0.018(4)
C183 0.082(4) 0.030(2) 0.104(5) -0.001(3) -0.053(4) 0.007(2)
C92 0.103(5) 0.047(3) 0.046(3) 0.001(2) 0.012(3) -0.005(3)
C217 0.064(4) 0.067(3) 0.078(4) -0.036(3) 0.026(3) -0.018(3)
C94 0.136(6) 0.039(3) 0.049(3) 0.007(2) -0.011(3) -0.022(3)
C216 0.078(4) 0.057(3) 0.083(4) -0.004(3) 0.021(3) 0.033(3)
C215 0.099(5) 0.064(4) 0.069(4) 0.018(3) 0.020(3) 0.045(3)
C93 0.143(7) 0.045(3) 0.060(4) -0.002(3) 0.011(4) -0.013(3)
C195 0.020(4) 0.024(3) 0.024(3) 0.008(2) -0.007(3) -0.001(3)
C196 0.046(5) 0.030(4) 0.036(4) 0.004(3) 0.007(3) 0.001(3)
C197 0.055(5) 0.035(4) 0.034(4) 0.011(3) 0.009(3) -0.013(3)
C198 0.071(6) 0.022(4) 0.052(5) 0.011(3) 0.001(4) -0.007(4)
C199 0.066(7) 0.012(3) 0.083(8) -0.009(3) 0.029(5) 0.008(4)
C200 0.046(5) 0.021(3) 0.044(4) 0.007(3) 0.017(3) 0.006(3)

loop_
_atom_type_symbol
_atom_type_description
_atom_type_scat_dispersion_real
_atom_type_scat_dispersion_imag
_atom_type_scat_source
C C 0.0033 0.0016 'International Tables Vol C Tables 4.2.6.8 and 6.1.1.4'
H H 0.0000 0.0000 'International Tables Vol C Tables 4.2.6.8 and 6.1.1.4'
Cu Cu 0.3201 1.2651 'International Tables Vol C Tables 4.2.6.8 and 6.1.1.4'
P P 0.1023 0.0942 'International Tables Vol C Tables 4.2.6.8 and 6.1.1.4'

loop_
_geom_angle_atom_site_label_1
_geom_angle_atom_site_label_2
_geom_angle_atom_site_label_3
_geom_angle
_geom_angle_site_symmetry_1
_geom_angle_site_symmetry_3
_geom_angle_publ_flag
P6 Cu3 Cu4 127.89(3) . . ?
P5 Cu3 Cu4 134.46(3) . . ?
P5 Cu3 P6 97.36(3) . . ?
C201 Cu3 Cu4 53.74(9) . . ?
C201 Cu3 P6 115.08(11) . . ?
C201 Cu3 P5 106.46(10) . . ?
C193 Cu3 Cu4 54.89(9) . . ?
C193 Cu3 P6 114.81(9) . . ?
C193 Cu3 P5 114.89(10) . . ?
C193 Cu3 C201 107.85(13) . . ?
P2 Cu1 Cu2 129.72(3) . . ?
P2 Cu1 P1 97.31(3) . . ?
P1 Cu1 Cu2 132.97(3) . . ?
C97 Cu1 Cu2 55.60(9) . . ?
C97 Cu1 P2 111.23(10) . . ?
C97 Cu1 P1 112.93(9) . . ?
C97 Cu1 C89 110.61(13) . . ?
C89 Cu1 Cu2 55.05(9) . . ?
C89 Cu1 P2 113.17(10) . . ?
C89 Cu1 P1 111.03(10) . . ?
P3 Cu2 Cu1 131.20(3) . . ?
P4 Cu2 Cu1 129.88(3) . . ?
P4 Cu2 P3 98.89(3) . . ?
C97 Cu2 Cu1 52.44(9) . . ?
C97 Cu2 P3 118.57(9) . . ?
C97 Cu2 P4 106.62(9) . . ?
C89 Cu2 Cu1 53.07(9) . . ?
C89 Cu2 P3 110.21(9) . . ?
C89 Cu2 P4 117.62(9) . . ?
C89 Cu2 C97 105.47(13) . . ?
P7 Cu4 Cu3 138.10(3) . . ?
P8 Cu4 Cu3 123.79(3) . . ?
P8 Cu4 P7 98.11(3) . . ?
C201 Cu4 Cu3 54.79(9) . . ?
C201 Cu4 P7 111.57(10) . . ?
C201 Cu4 P8 113.16(11) . . ?
C201 Cu4 C193 107.94(13) . . ?
C193 Cu4 Cu3 53.93(9) . . ?
C193 Cu4 P7 113.08(10) . . ?
C193 Cu4 P8 112.88(9) . . ?
C33 P2 Cu1 116.22(11) . . ?
C39 P2 Cu1 119.62(11) . . ?
C39 P2 C33 101.53(14) . . ?
C39 P2 C32 105.12(14) . . ?
C32 P2 Cu1 108.06(10) . . ?
C32 P2 C33 104.89(15) . . ?
C7 P1 Cu1 118.86(11) . . ?
C7 P1 C1 102.51(14) . . ?
C7 P1 C13 104.36(14) . . ?
C1 P1 Cu1 116.28(11) . . ?
C1 P1 C13 103.43(15) . . ?
C13 P1 Cu1 109.73(10) . . ?
C51 P3 Cu2 118.19(11) . . ?
C51 P3 C45 102.74(15) . . ?
C51 P3 C57 105.52(15) . . ?
C45 P3 Cu2 117.52(11) . . ?
C45 P3 C57 103.42(15) . . ?
C57 P3 Cu2 107.93(10) . . ?
C111 P6 Cu3 118.19(11) . . ?
C111 P6 C105 103.85(15) . . ?
C111 P6 C117 103.37(15) . . ?
C105 P6 Cu3 117.13(12) . . ?
C117 P6 Cu3 109.51(10) . . ?
C117 P6 C105 102.93(16) . . ?
C137 P5 Cu3 117.30(11) . . ?
C137 P5 C136 105.32(14) . . ?
C143 P5 Cu3 118.96(11) . . ?
C143 P5 C137 101.61(15) . . ?
C143 P5 C136 106.92(15) . . ?
C136 P5 Cu3 105.66(10) . . ?
C155 P7 Cu4 120.24(11) . . ?
C155 P7 C161 103.07(15) . . ?
C155 P7 C149 103.50(16) . . ?
C161 P7 Cu4 108.67(10) . . ?
C149 P7 Cu4 115.16(12) . . ?
C149 P7 C161 104.55(15) . . ?
C181 P8 Cu4 119.80(13) . . ?
C181 P8 C180 105.39(16) . . ?
C181 P8 C187 101.57(17) . . ?
C181 P8 C1A 103.1(3) . . ?
C180 P8 Cu4 106.78(11) . . ?
C180 P8 C187 107.3(2) . . ?
C180 P8 C1A 96.7(3) . . ?
C187 P8 Cu4 115.07(14) . . ?
C1A P8 Cu4 121.7(3) . . ?
C83 P4 Cu2 119.01(12) . . ?
C83 P4 C76 105.84(16) . . ?
C76 P4 Cu2 106.30(11) . . ?
C77 P4 Cu2 117.97(12) . . ?
C77 P4 C83 101.76(16) . . ?
C77 P4 C76 104.59(17) . . ?
Cu1 C97 Cu2 71.96(11) . . ?
C98 C97 Cu1 155.0(3) . . ?
C98 C97 Cu2 132.9(3) . . ?
C89 C90 C91 176.3(4) . . ?
C8 C7 P1 123.7(3) . . ?
C12 C7 P1 117.8(3) . . ?
C12 C7 C8 118.6(3) . . ?
C142 C137 P5 123.5(3) . . ?
C138 C137 P5 117.8(3) . . ?
C138 C137 C142 118.3(3) . . ?
C15 C14 H14 119.4 . . ?
C15 C14 C13 121.2(3) . . ?
C13 C14 H14 119.4 . . ?
C38 C33 P2 117.7(3) . . ?
C38 C33 C34 118.0(3) . . ?
C34 C33 P2 124.0(3) . . ?
C14 C15 H15 119.4 . . ?
C14 C15 C16 121.3(3) . . ?
C16 C15 H15 119.4 . . ?
Cu4 C201 Cu3 71.47(11) . . ?
C04V C201 Cu3 138.2(4) . . ?
C04V C201 Cu4 146.9(4) . . ?
C202 C201 Cu3 142.7(7) . . ?
C202 C201 Cu4 144.1(7) . . ?
C112 C111 P6 121.9(3) . . ?
C116 C111 P6 119.0(3) . . ?
C116 C111 C112 119.1(3) . . ?
C39 C40 H40 119.9 . . ?
C41 C40 H40 119.9 . . ?
C41 C40 C39 120.2(3) . . ?
C40 C39 P2 116.9(3) . . ?
C40 C39 C44 118.8(3) . . ?
C44 C39 P2 124.2(3) . . ?
C32 C23 C22 121.5(3) . . ?
C32 C23 C24 119.5(3) . . ?
C24 C23 C22 119.0(3) . . ?
C186 C181 P8 123.5(3) . . ?
C186 C181 C182 119.1(3) . . ?
C182 C181 P8 117.3(3) . . ?
Cu1 C89 Cu2 71.88(11) . . ?
C90 C89 Cu1 153.1(3) . . ?
C90 C89 Cu2 135.0(3) . . ?
C23 C32 P2 122.8(2) . . ?
C23 C32 C31 119.6(3) . . ?
C31 C32 P2 117.0(2) . . ?
C16 C21 C22 119.6(3) . . ?
C16 C21 C20 117.8(3) . . ?
C20 C21 C22 122.7(3) . . ?
Cu3 C193 Cu4 71.17(11) . . ?
C194 C193 Cu3 144.2(3) . . ?
C194 C193 Cu4 144.5(3) . . ?
C7 C8 H8 119.4 . . ?
C9 C8 C7 121.1(3) . . ?
C9 C8 H8 119.4 . . ?
C15 C16 C21 118.8(3) . . ?
C15 C16 C17 121.9(3) . . ?
C17 C16 C21 119.3(3) . . ?
C24 C25 H25 119.6 . . ?
C26 C25 H25 119.6 . . ?
C26 C25 C24 120.8(3) . . ?
C143 C144 H144 120.0 . . ?
C145 C144 H144 120.0 . . ?
C145 C144 C143 119.9(3) . . ?
C39 C44 H44 119.7 . . ?
C43 C44 C39 120.5(3) . . ?
C43 C44 H44 119.7 . . ?
C6 C1 P1 118.7(2) . . ?
C6 C1 C2 118.9(3) . . ?
C2 C1 P1 122.4(3) . . ?
C88 C83 P4 123.7(3) . . ?
C84 C83 P4 117.2(3) . . ?
C84 C83 C88 119.0(3) . . ?
C160 C155 P7 118.4(3) . . ?
C156 C155 P7 122.4(3) . . ?
C156 C155 C160 119.2(3) . . ?
C21 C22 C23 117.3(3) . . ?
C13 C22 C23 122.8(3) . . ?
C13 C22 C21 119.9(3) . . ?
C51 C52 H52 119.8 . . ?
C51 C52 C53 120.3(3) . . ?
C53 C52 H52 119.8 . . ?
C52 C51 P3 116.7(2) . . ?
C52 C51 C56 119.0(3) . . ?
C56 C51 P3 124.3(3) . . ?
C50 C45 P3 123.7(3) . . ?
C50 C45 C46 118.9(3) . . ?
C46 C45 P3 117.3(2) . . ?
C111 C112 H112 119.8 . . ?
C113 C112 C111 120.5(3) . . ?
C113 C112 H112 119.8 . . ?
C14 C13 P1 117.1(3) . . ?
C22 C13 P1 123.2(2) . . ?
C22 C13 C14 119.2(3) . . ?
C97 C98 C99 177.5(4) . . ?
C53 C54 H54 120.2 . . ?
C55 C54 H54 120.2 . . ?
C55 C54 C53 119.6(3) . . ?
C155 C160 H160 120.1 . . ?
C159 C160 C155 119.8(3) . . ?
C159 C160 H160 120.1 . . ?
C162 C161 P7 117.8(3) . . ?
C170 C161 P7 122.0(2) . . ?
C170 C161 C162 119.8(3) . . ?
C8 C9 H9 119.8 . . ?
C10 C9 C8 120.3(4) . . ?
C10 C9 H9 119.8 . . ?
C83 C88 H88 119.8 . . ?
C87 C88 C83 120.3(4) . . ?
C87 C88 H88 119.8 . . ?
C150 C149 P7 117.8(3) . . ?
C150 C149 C154 118.1(3) . . ?
C154 C149 P7 124.0(3) . . ?
C136 C127 C126 121.0(3) . . ?
C136 C127 C128 119.5(3) . . ?
C128 C127 C126 119.5(3) . . ?
C7 C12 H12 119.9 . . ?
C7 C12 C11 120.3(3) . . ?
C11 C12 H12 119.9 . . ?
C120 C125 C126 119.0(3) . . ?
C124 C125 C120 118.2(3) . . ?
C124 C125 C126 122.7(3) . . ?
C106 C105 P6 117.4(3) . . ?
C110 C105 P6 125.2(3) . . ?
C110 C105 C106 117.3(3) . . ?
C181 C186 H186 119.8 . . ?
C181 C186 C185 120.4(4) . . ?
C185 C186 H186 119.8 . . ?
C25 C24 C23 122.5(3) . . ?
C29 C24 C23 119.7(3) . . ?
C29 C24 C25 117.8(3) . . ?
C153 C152 H152 120.3 . . ?
C153 C152 C151 119.4(4) . . ?
C151 C152 H152 120.3 . . ?
C57 C66 C67 122.4(3) . . ?
C57 C66 C65 119.3(4) . . ?
C65 C66 C67 118.3(3) . . ?
C125 C120 C121 119.3(4) . . ?
C119 C120 C125 119.4(3) . . ?
C119 C120 C121 121.3(3) . . ?
C137 C142 H142 119.9 . . ?
C137 C142 C141 120.3(4) . . ?
C141 C142 H142 119.9 . . ?
C125 C124 H124 119.6 . . ?
C123 C124 C125 120.8(4) . . ?
C123 C124 H124 119.6 . . ?
C161 C162 H162 119.4 . . ?
C163 C162 C161 121.3(4) . . ?
C163 C162 H162 119.4 . . ?
C40 C41 H41 119.8 . . ?
C42 C41 C40 120.4(3) . . ?
C42 C41 H41 119.8 . . ?
C44 C43 H43 119.9 . . ?
C42 C43 C44 120.3(3) . . ?
C42 C43 H43 119.9 . . ?
C144 C143 P5 123.7(3) . . ?
C148 C143 P5 117.4(3) . . ?
C148 C143 C144 119.0(3) . . ?
C168 C169 C170 122.5(3) . . ?
C168 C169 C164 118.2(3) . . ?
C164 C169 C170 119.3(3) . . ?
C149 C150 H150 119.8 . . ?
C149 C150 C151 120.4(4) . . ?
C151 C150 H150 119.8 . . ?
C57 C58 H58 119.1 . . ?
C59 C58 H58 119.1 . . ?
C59 C58 C57 121.7(4) . . ?
C1 C6 H6 119.4 . . ?
C1 C6 C5 121.3(3) . . ?
C5 C6 H6 119.4 . . ?
C76 C67 C66 121.7(3) . . ?
C76 C67 C68 119.2(4) . . ?
C68 C67 C66 119.1(3) . . ?
C193 C194 C195 172.8(4) . . ?
C193 C194 C1G 166.4(4) . . ?
C48 C47 H47 120.1 . . ?
C48 C47 C46 119.7(4) . . ?
C46 C47 H47 120.1 . . ?
C125 C126 C127 118.3(3) . . ?
C117 C126 C127 121.6(3) . . ?
C117 C126 C125 120.1(3) . . ?
C41 C42 H42 120.1 . . ?
C43 C42 C41 119.7(3) . . ?
C43 C42 H42 120.1 . . ?
C126 C117 P6 122.8(2) . . ?
C126 C117 C118 118.7(3) . . ?
C118 C117 P6 118.2(3) . . ?
C47 C48 H48 119.7 . . ?
C47 C48 C49 120.7(3) . . ?
C49 C48 H48 119.7 . . ?
C48 C49 H49 119.9 . . ?
C48 C49 C50 120.2(3) . . ?
C50 C49 H49 119.9 . . ?
C96 C91 C90 123.1(4) . . ?
C96 C91 C92 117.3(4) . . ?
C92 C91 C90 119.5(4) . . ?
C152 C153 H153 119.7 . . ?
C152 C153 C154 120.5(4) . . ?
C154 C153 H153 119.7 . . ?
C37 C36 H36 120.5 . . ?
C37 C36 C35 119.0(3) . . ?
C35 C36 H36 120.5 . . ?
C113 C114 H114 120.2 . . ?
C115 C114 H114 120.2 . . ?
C115 C114 C113 119.6(3) . . ?
C67 C76 P4 122.2(3) . . ?
C67 C76 C75 119.2(3) . . ?
C75 C76 P4 117.8(3) . . ?
C76 C75 H75 119.2 . . ?
C74 C75 C76 121.6(4) . . ?
C74 C75 H75 119.2 . . ?
C127 C136 P5 123.2(2) . . ?
C127 C136 C135 119.3(3) . . ?
C135 C136 P5 116.5(2) . . ?
C20 C19 H19 120.0 . . ?
C20 C19 C18 120.1(3) . . ?
C18 C19 H19 120.0 . . ?
C21 C20 H20 119.3 . . ?
C19 C20 C21 121.5(3) . . ?
C19 C20 H20 119.3 . . ?
C33 C38 H38 119.8 . . ?
C33 C38 C37 120.3(4) . . ?
C37 C38 H38 119.8 . . ?
C117 C118 H118 119.1 . . ?
C119 C118 C117 121.9(3) . . ?
C119 C118 H118 119.1 . . ?
C129 C128 C127 122.1(3) . . ?
C133 C128 C127 119.8(3) . . ?
C133 C128 C129 118.1(3) . . ?
C105 C106 H106 119.4 . . ?
C105 C106 C107 121.1(4) . . ?
C107 C106 H106 119.4 . . ?
C161 C170 C169 119.5(3) . . ?
C161 C170 C171 121.1(3) . . ?
C169 C170 C171 119.3(3) . . ?
C136 C135 H135 119.4 . . ?
C134 C135 C136 121.3(3) . . ?
C134 C135 H135 119.4 . . ?
C88 C87 H87 119.8 . . ?
C88 C87 C86 120.4(4) . . ?
C86 C87 H87 119.8 . . ?
C52 C53 H53 119.9 . . ?
C54 C53 C52 120.3(4) . . ?
C54 C53 H53 119.9 . . ?
C66 C57 P3 121.9(3) . . ?
C66 C57 C58 119.7(3) . . ?
C58 C57 P3 117.8(3) . . ?
C25 C26 H26 119.5 . . ?
C25 C26 C27 121.0(4) . . ?
C27 C26 H26 119.5 . . ?
C64 C63 H63 120.3 . . ?
C64 C63 C62 119.4(5) . . ?
C62 C63 H63 120.3 . . ?
C68 C69 H69 119.8 . . ?
C70 C69 H69 119.8 . . ?
C70 C69 C68 120.5(5) . . ?
C173 C172 C171 122.9(3) . . ?
C173 C172 C177 118.0(3) . . ?
C177 C172 C171 119.1(3) . . ?
C69 C68 C67 121.4(4) . . ?
C73 C68 C67 120.3(4) . . ?
C73 C68 C69 118.3(4) . . ?
C128 C129 H129 119.5 . . ?
C130 C129 C128 121.0(3) . . ?
C130 C129 H129 119.5 . . ?
C104 C99 C98 120.5(4) . . ?
C100 C99 C98 121.1(4) . . ?
C100 C99 C104 118.4(4) . . ?
C179 C180 P8 117.1(3) . . ?
C171 C180 P8 122.8(3) . . ?
C171 C180 C179 119.6(3) . . ?
C172 C173 H173 119.4 . . ?
C174 C173 C172 121.2(4) . . ?
C174 C173 H173 119.4 . . ?
C16 C17 H17 119.7 . . ?
C18 C17 C16 120.7(3) . . ?
C18 C17 H17 119.7 . . ?
C135 C134 H134 119.6 . . ?
C135 C134 C133 120.9(3) . . ?
C133 C134 H134 119.6 . . ?
C112 C113 H113 119.9 . . ?
C114 C113 C112 120.3(3) . . ?
C114 C113 H113 119.9 . . ?
C51 C56 H56 119.8 . . ?
C55 C56 C51 120.4(3) . . ?
C55 C56 H56 119.8 . . ?
C1 C2 H2 120.0 . . ?
C1 C2 C3 120.0(4) . . ?
C3 C2 H2 120.0 . . ?
C155 C156 H156 119.8 . . ?
C157 C156 C155 120.4(3) . . ?
C157 C156 H156 119.8 . . ?
C63 C64 H64 119.3 . . ?
C63 C64 C65 121.5(5) . . ?
C65 C64 H64 119.3 . . ?
C180 C179 H179 119.4 . . ?
C178 C179 C180 121.1(4) . . ?
C178 C179 H179 119.4 . . ?
C172 C171 C170 117.8(3) . . ?
C180 C171 C170 122.6(3) . . ?
C180 C171 C172 119.6(3) . . ?
C63 C62 H62 119.1 . . ?
C61 C62 C63 121.8(4) . . ?
C61 C62 H62 119.1 . . ?
C45 C50 H50 120.0 . . ?
C49 C50 C45 120.0(3) . . ?
C49 C50 H50 120.0 . . ?
C169 C168 H168 119.5 . . ?
C167 C168 C169 121.1(4) . . ?
C167 C168 H168 119.5 . . ?
C141 C140 H140 119.9 . . ?
C141 C140 C139 120.1(4) . . ?
C139 C140 H140 119.9 . . ?
C143 C148 H148 119.7 . . ?
C143 C148 C147 120.5(3) . . ?
C147 C148 H148 119.7 . . ?
C128 C133 C132 119.6(3) . . ?
C134 C133 C128 119.1(3) . . ?
C134 C133 C132 121.3(3) . . ?
C45 C46 H46 119.8 . . ?
C47 C46 C45 120.4(3) . . ?
C47 C46 H46 119.8 . . ?
C163 C164 C169 119.2(3) . . ?
C163 C164 C165 121.9(4) . . ?
C165 C164 C169 118.9(4) . . ?
C77 C78 H78 119.6 . . ?
C77 C78 C79 120.9(4) . . ?
C79 C78 H78 119.6 . . ?
C144 C145 H145 119.8 . . ?
C144 C145 C146 120.5(3) . . ?
C146 C145 H145 119.8 . . ?
C32 C31 H31 119.5 . . ?
C30 C31 C32 121.0(3) . . ?
C30 C31 H31 119.5 . . ?
C54 C55 C56 120.4(3) . . ?
C54 C55 H55 119.8 . . ?
C56 C55 H55 119.8 . . ?
C120 C121 H121 120.0 . . ?
C122 C121 C120 120.1(4) . . ?
C122 C121 H121 120.0 . . ?
C156 C157 H157 119.9 . . ?
C156 C157 C158 120.1(3) . . ?
C158 C157 H157 119.9 . . ?
C133 C132 H132 119.8 . . ?
C131 C132 C133 120.5(4) . . ?
C131 C132 H132 119.8 . . ?
C120 C119 H119 119.6 . . ?
C118 C119 C120 120.8(3) . . ?
C118 C119 H119 119.6 . . ?
C78 C77 P4 117.3(3) . . ?
C78 C77 C82 118.5(3) . . ?
C82 C77 P4 124.1(3) . . ?
C19 C18 H18 119.6 . . ?
C17 C18 C19 120.7(3) . . ?
C17 C18 H18 119.6 . . ?
C142 C141 H141 119.7 . . ?
C140 C141 C142 120.7(4) . . ?
C140 C141 H141 119.7 . . ?
C132 C131 H131 120.0 . . ?
C132 C131 C130 119.9(3) . . ?
C130 C131 H131 120.0 . . ?
C111 C116 H116 120.1 . . ?
C111 C116 C115 119.8(4) . . ?
C115 C116 H116 120.1 . . ?
C83 C84 H84 119.7 . . ?
C85 C84 C83 120.6(4) . . ?
C85 C84 H84 119.7 . . ?
C152 C151 C150 121.0(4) . . ?
C152 C151 H151 119.5 . . ?
C150 C151 H151 119.5 . . ?
C6 C5 H5 120.3 . . ?
C6 C5 C4 119.4(4) . . ?
C4 C5 H5 120.3 . . ?
C168 C167 H167 119.7 . . ?
C168 C167 C166 120.6(4) . . ?
C166 C167 H167 119.7 . . ?
C106 C107 H107 120.0 . . ?
C108 C107 C106 120.0(4) . . ?
C108 C107 H107 120.0 . . ?
C58 C59 H59 119.8 . . ?
C58 C59 C60 120.5(4) . . ?
C60 C59 H59 119.8 . . ?
C160 C159 H159 119.7 . . ?
C158 C159 C160 120.6(4) . . ?
C158 C159 H159 119.7 . . ?
C31 C30 H30 119.5 . . ?
C31 C30 C29 121.0(3) . . ?
C29 C30 H30 119.5 . . ?
C87 C86 H86 120.1 . . ?
C87 C86 C85 119.9(4) . . ?
C85 C86 H86 120.1 . . ?
C68 C73 C74 119.3(4) . . ?
C68 C73 C72 119.6(4) . . ?
C74 C73 C72 121.1(5) . . ?
C124 C123 H123 119.5 . . ?
C124 C123 C122 121.0(4) . . ?
C122 C123 H123 119.5 . . ?
C64 C65 C66 121.5(4) . . ?
C60 C65 C66 119.7(4) . . ?
C60 C65 C64 118.8(4) . . ?
C77 C82 H82 119.8 . . ?
C81 C82 C77 120.5(4) . . ?
C81 C82 H82 119.8 . . ?
C82 C81 H81 119.9 . . ?
C80 C81 C82 120.1(4) . . ?
C80 C81 H81 119.9 . . ?
C99 C104 H104 120.0 . . ?
C103 C104 C99 120.0(5) . . ?
C103 C104 H104 120.0 . . ?
C162 C163 C164 121.0(4) . . ?
C162 C163 H163 119.5 . . ?
C164 C163 H163 119.5 . . ?
C172 C177 C176 119.2(4) . . ?
C178 C177 C172 119.5(3) . . ?
C178 C177 C176 121.3(4) . . ?
C99 C100 H100 119.5 . . ?
C99 C100 C101 121.1(5) . . ?
C101 C100 H100 119.5 . . ?
C62 C61 H61 120.2 . . ?
C62 C61 C60 119.6(5) . . ?
C60 C61 H61 120.2 . . ?
C121 C122 C123 120.6(4) . . ?
C121 C122 H122 119.7 . . ?
C123 C122 H122 119.7 . . ?
C145 C146 H146 120.0 . . ?
C147 C146 C145 120.0(3) . . ?
C147 C146 H146 120.0 . . ?
C137 C138 H138 120.0 . . ?
C137 C138 C139 120.1(4) . . ?
C139 C138 H138 120.0 . . ?
C186 C185 H185 119.8 . . ?
C184 C185 C186 120.4(4) . . ?
C184 C185 H185 119.8 . . ?
C75 C74 C73 120.1(4) . . ?
C75 C74 H74 120.0 . . ?
C73 C74 H74 120.0 . . ?
C12 C11 H11 119.7 . . ?
C12 C11 C10 120.6(4) . . ?
C10 C11 H11 119.7 . . ?
C179 C178 C177 120.8(4) . . ?
C179 C178 H178 119.6 . . ?
C177 C178 H178 119.6 . . ?
C149 C154 H154 119.7 . . ?
C153 C154 C149 120.5(4) . . ?
C153 C154 H154 119.7 . . ?
C59 C60 C61 122.1(5) . . ?
C65 C60 C59 119.0(3) . . ?
C65 C60 C61 118.9(4) . . ?
C24 C29 C28 119.6(3) . . ?
C30 C29 C24 119.1(3) . . ?
C30 C29 C28 121.3(3) . . ?
C181 C182 H182 120.0 . . ?
C183 C182 C181 119.9(4) . . ?
C183 C182 H182 120.0 . . ?
C188 C187 P8 122.6(2) . . ?
C188 C187 C192 120.0 . . ?
C192 C187 P8 117.3(2) . . ?
C187 C188 H188 120.0 . . ?
C187 C188 C189 120.0 . . ?
C189 C188 H188 120.0 . . ?
C188 C189 H189 120.0 . . ?
C190 C189 C188 120.0 . . ?
C190 C189 H189 120.0 . . ?
C189 C190 H190 120.0 . . ?
C189 C190 C191 120.0 . . ?
C191 C190 H190 120.0 . . ?
C190 C191 H191 120.0 . . ?
C192 C191 C190 120.0 . . ?
C192 C191 H191 120.0 . . ?
C187 C192 H192 120.0 . . ?
C191 C192 C187 120.0 . . ?
C191 C192 H192 120.0 . . ?
C209 C214 H214 119.3 . . ?
C209 C214 C213 121.4(5) . . ?
C213 C214 H214 119.3 . . ?
C36 C37 C38 121.0(4) . . ?
C36 C37 H37 119.5 . . ?
C38 C37 H37 119.5 . . ?
C100 C101 H101 120.4 . . ?
C102 C101 C100 119.3(5) . . ?
C102 C101 H101 120.4 . . ?
C33 C34 H34 119.4 . . ?
C33 C34 C35 121.1(4) . . ?
C35 C34 H34 119.4 . . ?
C5 C4 H4 120.3 . . ?
C3 C4 C5 119.5(4) . . ?
C3 C4 H4 120.3 . . ?
C107 C108 H108 120.3 . . ?
C109 C108 C107 119.5(4) . . ?
C109 C108 H108 120.3 . . ?
C91 C96 H96 118.9 . . ?
C91 C96 C95 122.2(4) . . ?
C95 C96 H96 118.9 . . ?
C81 C80 H80 119.9 . . ?
C79 C80 C81 120.1(4) . . ?
C79 C80 H80 119.9 . . ?
C201 C04V C05V 173.9(9) . . ?
C114 C115 C116 120.5(4) . . ?
C114 C115 H115 119.7 . . ?
C116 C115 H115 119.7 . . ?
C29 C28 H28 119.7 . . ?
C27 C28 C29 120.6(4) . . ?
C27 C28 H28 119.7 . . ?
C218 C219 H219 120.7 . . ?
C220 C219 H219 120.7 . . ?
C220 C219 C218 118.7(6) . . ?
C84 C85 C86 119.8(4) . . ?
C84 C85 H85 120.1 . . ?
C86 C85 H85 120.1 . . ?
C26 C27 H27 119.9 . . ?
C28 C27 C26 120.2(4) . . ?
C28 C27 H27 119.9 . . ?
C129 C130 C131 120.9(4) . . ?
C129 C130 H130 119.6 . . ?
C131 C130 H130 119.6 . . ?
C105 C110 H110 119.4 . . ?
C105 C110 C109 121.1(4) . . ?
C109 C110 H110 119.4 . . ?
C9 C10 C11 119.1(3) . . ?
C9 C10 H10 120.4 . . ?
C11 C10 H10 120.4 . . ?
C148 C147 H147 119.9 . . ?
C146 C147 C148 120.1(4) . . ?
C146 C147 H147 119.9 . . ?
C78 C79 H79 120.1 . . ?
C80 C79 C78 119.9(4) . . ?
C80 C79 H79 120.1 . . ?
C69 C70 H70 119.5 . . ?
C69 C70 C71 121.0(5) . . ?
C71 C70 H70 119.5 . . ?
C157 C158 H158 120.1 . . ?
C159 C158 C157 119.8(3) . . ?
C159 C158 H158 120.1 . . ?
C2 C3 H3 119.5 . . ?
C4 C3 C2 120.9(4) . . ?
C4 C3 H3 119.5 . . ?
C108 C109 C110 120.8(4) . . ?
C108 C109 H109 119.6 . . ?
C110 C109 H109 119.6 . . ?
C104 C103 H103 119.8 . . ?
C102 C103 C104 120.3(5) . . ?
C102 C103 H103 119.8 . . ?
C173 C174 H174 119.5 . . ?
C173 C174 C175 121.0(4) . . ?
C175 C174 H174 119.5 . . ?
C73 C72 H72 120.1 . . ?
C71 C72 C73 119.8(5) . . ?
C71 C72 H72 120.1 . . ?
C36 C35 C34 120.4(4) . . ?
C36 C35 H35 119.8 . . ?
C34 C35 H35 119.8 . . ?
C164 C165 H165 119.5 . . ?
C166 C165 C164 121.1(4) . . ?
C166 C165 H165 119.5 . . ?
C174 C175 H175 120.3 . . ?
C176 C175 C174 119.4(4) . . ?
C176 C175 H175 120.3 . . ?
C101 C102 H102 119.5 . . ?
C103 C102 C101 120.9(4) . . ?
C103 C102 H102 119.5 . . ?
C177 C176 H176 119.4 . . ?
C175 C176 C177 121.2(4) . . ?
C175 C176 H176 119.4 . . ?
C140 C139 C138 120.5(4) . . ?
C140 C139 H139 119.8 . . ?
C138 C139 H139 119.8 . . ?
C167 C166 H166 119.9 . . ?
C165 C166 C167 120.1(4) . . ?
C165 C166 H166 119.9 . . ?
C219 C218 H218 119.2 . . ?
C217 C218 C219 121.7(6) . . ?
C217 C218 H218 119.2 . . ?
C219 C220 H220 120.5 . . ?
C219 C220 C215 119.1(5) . . ?
C215 C220 H220 120.5 . . ?
C214 C209 H209 119.8 . . ?
C210 C209 C214 120.4(6) . . ?
C210 C209 H209 119.8 . . ?
C210 C211 H211 119.1 . . ?
C212 C211 H211 119.1 . . ?
C212 C211 C210 121.8(5) . . ?
C96 C95 H95 120.3 . . ?
C94 C95 C96 119.4(5) . . ?
C94 C95 H95 120.3 . . ?
C185 C184 H184 120.1 . . ?
C185 C184 C183 119.8(4) . . ?
C183 C184 H184 120.1 . . ?
C214 C213 H213 120.7 . . ?
C214 C213 C212 118.6(5) . . ?
C212 C213 H213 120.7 . . ?
C70 C71 H71 119.6 . . ?
C72 C71 C70 120.8(4) . . ?
C72 C71 H71 119.6 . . ?
C209 C210 C211 119.6(6) . . ?
C209 C210 H210 120.2 . . ?
C211 C210 H210 120.2 . . ?
C211 C212 C213 118.3(5) . . ?
C211 C212 H212 120.9 . . ?
C213 C212 H212 120.9 . . ?
C2AA C05V C04V 119.9(5) . . ?
C2AA C05V C236 120.0 . . ?
C236 C05V C04V 120.1(5) . . ?
C05V C2AA H2AA 120.0 . . ?
C1AA C2AA C05V 120.0 . . ?
C1AA C2AA H2AA 120.0 . . ?
C2AA C1AA H1AA 120.0 . . ?
C2AA C1AA C0AA 120.0 . . ?
C0AA C1AA H1AA 120.0 . . ?
C1AA C0AA H0AA 120.0 . . ?
C1AA C0AA C237 120.0 . . ?
C237 C0AA H0AA 120.0 . . ?
C0AA C237 H237 120.0 . . ?
C236 C237 C0AA 120.0 . . ?
C236 C237 H237 120.0 . . ?
C05V C236 H236 120.0 . . ?
C237 C236 C05V 120.0 . . ?
C237 C236 H236 120.0 . . ?
C182 C183 C184 120.3(5) . . ?
C182 C183 H183 119.8 . . ?
C184 C183 H183 119.8 . . ?
C91 C92 H92 119.7 . . ?
C93 C92 C91 120.6(5) . . ?
C93 C92 H92 119.7 . . ?
C218 C217 H217 120.2 . . ?
C218 C217 C216 119.5(6) . . ?
C216 C217 H217 120.2 . . ?
C95 C94 H94 120.4 . . ?
C95 C94 C93 119.2(5) . . ?
C93 C94 H94 120.4 . . ?
C217 C216 H216 119.8 . . ?
C217 C216 C215 120.3(6) . . ?
C215 C216 H216 119.8 . . ?
C220 C215 H215 119.6 . . ?
C216 C215 C220 120.7(6) . . ?
C216 C215 H215 119.6 . . ?
C92 C93 C94 120.5(6) . . ?
C92 C93 H93 119.8 . . ?
C94 C93 H93 119.8 . . ?
C1B C1A P8 125.1(5) . . ?
C1B C1A C1F 120.0 . . ?
C1F C1A P8 114.6(5) . . ?
C1A C1B H1B 120.0 . . ?
C1A C1B C1C 120.0 . . ?
C1C C1B H1B 120.0 . . ?
C1B C1C H1C 120.0 . . ?
C1D C1C C1B 120.0 . . ?
C1D C1C H1C 120.0 . . ?
C1C C1D H1D 120.0 . . ?
C1C C1D C1E 120.0 . . ?
C1E C1D H1D 120.0 . . ?
C1D C1E H1E 120.0 . . ?
C1F C1E C1D 120.0 . . ?
C1F C1E H1E 120.0 . . ?
C1A C1F H1F 120.0 . . ?
C1E C1F C1A 120.0 . . ?
C1E C1F H1F 120.0 . . ?
C196 C195 C194 123.2(3) . . ?
C196 C195 C200 120.0 . . ?
C200 C195 C194 116.7(3) . . ?
C195 C196 H196 120.0 . . ?
C197 C196 C195 120.0 . . ?
C197 C196 H196 120.0 . . ?
C196 C197 H197 120.0 . . ?
C196 C197 C198 120.0 . . ?
C198 C197 H197 120.0 . . ?
C197 C198 H198 120.0 . . ?
C199 C198 C197 120.0 . . ?
C199 C198 H198 120.0 . . ?
C198 C199 H199 120.0 . . ?
C198 C199 C200 120.0 . . ?
C200 C199 H199 120.0 . . ?
C195 C200 H200 120.0 . . ?
C199 C200 C195 120.0 . . ?
C199 C200 H200 120.0 . . ?
C1L C1G C194 121.9(4) . . ?
C1L C1G C1H 120.0 . . ?
C1H C1G C194 117.9(4) . . ?
C1G C1L H1L 120.0 . . ?
C1G C1L C1K 120.0 . . ?
C1K C1L H1L 120.0 . . ?
C1L C1K H1K 120.0 . . ?
C1J C1K C1L 120.0 . . ?
C1J C1K H1K 120.0 . . ?
C1K C1J H1J 120.0 . . ?
C1K C1J C1I 120.0 . . ?
C1I C1J H1J 120.0 . . ?
C1J C1I H1I 120.0 . . ?
C1H C1I C1J 120.0 . . ?
C1H C1I H1I 120.0 . . ?
C1G C1H H1H 120.0 . . ?
C1I C1H C1G 120.0 . . ?
C1I C1H H1H 120.0 . . ?
C201 C202 C203 173.2(11) . . ?
C204 C203 C202 118.1(6) . . ?
C204 C203 C208 120.0 . . ?
C208 C203 C202 121.9(6) . . ?
C203 C204 H204 120.0 . . ?
C203 C204 C205 120.0 . . ?
C205 C204 H204 120.0 . . ?
C204 C205 H205 120.0 . . ?
C206 C205 C204 120.0 . . ?
C206 C205 H205 120.0 . . ?
C205 C206 H206 120.0 . . ?
C205 C206 C207 120.0 . . ?
C207 C206 H206 120.0 . . ?
C206 C207 H207 120.0 . . ?
C208 C207 C206 120.0 . . ?
C208 C207 H207 120.0 . . ?
C203 C208 H208 120.0 . . ?
C207 C208 C203 120.0 . . ?
C207 C208 H208 120.0 . . ?

loop_
_geom_bond_atom_site_label_1
_geom_bond_atom_site_label_2
_geom_bond_distance
_geom_bond_site_symmetry_2
_geom_bond_publ_flag
Cu3 Cu4 2.4357(5) . ?
Cu3 P6 2.2897(9) . ?
Cu3 P5 2.2699(9) . ?
Cu3 C201 2.099(3) . ?
Cu3 C193 2.080(3) . ?
Cu1 Cu2 2.4415(5) . ?
Cu1 P2 2.2840(8) . ?
Cu1 P1 2.2895(8) . ?
Cu1 C97 2.035(3) . ?
Cu1 C89 2.053(3) . ?
Cu2 P3 2.2852(9) . ?
Cu2 P4 2.2725(9) . ?
Cu2 C97 2.119(3) . ?
Cu2 C89 2.106(3) . ?
Cu4 P7 2.2883(9) . ?
Cu4 P8 2.2829(9) . ?
Cu4 C201 2.071(3) . ?
Cu4 C193 2.105(3) . ?
P2 C33 1.840(3) . ?
P2 C39 1.830(3) . ?
P2 C32 1.839(3) . ?
P1 C7 1.829(3) . ?
P1 C1 1.842(3) . ?
P1 C13 1.846(3) . ?
P3 C51 1.830(3) . ?
P3 C45 1.838(3) . ?
P3 C57 1.844(3) . ?
P6 C111 1.833(3) . ?
P6 C105 1.846(3) . ?
P6 C117 1.838(4) . ?
P5 C137 1.834(3) . ?
P5 C143 1.828(3) . ?
P5 C136 1.839(3) . ?
P7 C155 1.837(3) . ?
P7 C161 1.845(3) . ?
P7 C149 1.838(3) . ?
P8 C181 1.825(3) . ?
P8 C180 1.832(3) . ?
P8 C187 1.837(3) . ?
P8 C1A 1.888(6) . ?
P4 C83 1.835(4) . ?
P4 C76 1.843(4) . ?
P4 C77 1.834(4) . ?
C97 C98 1.198(5) . ?
C90 C89 1.196(5) . ?
C90 C91 1.438(5) . ?
C7 C8 1.389(5) . ?
C7 C12 1.384(5) . ?
C137 C142 1.386(5) . ?
C137 C138 1.368(5) . ?
C14 H14 0.9500 . ?
C14 C15 1.362(5) . ?
C14 C13 1.428(4) . ?
C33 C38 1.372(5) . ?
C33 C34 1.384(5) . ?
C15 H15 0.9500 . ?
C15 C16 1.407(5) . ?
C201 C04V 1.220(7) . ?
C201 C202 1.190(10) . ?
C111 C112 1.394(5) . ?
C111 C116 1.390(5) . ?
C40 H40 0.9500 . ?
C40 C39 1.391(5) . ?
C40 C41 1.387(5) . ?
C39 C44 1.392(5) . ?
C23 C32 1.390(4) . ?
C23 C22 1.510(4) . ?
C23 C24 1.433(4) . ?
C181 C186 1.387(5) . ?
C181 C182 1.392(6) . ?
C32 C31 1.431(5) . ?
C21 C16 1.421(5) . ?
C21 C22 1.440(4) . ?
C21 C20 1.425(5) . ?
C193 C194 1.165(5) . ?
C8 H8 0.9500 . ?
C8 C9 1.385(5) . ?
C16 C17 1.421(5) . ?
C25 H25 0.9500 . ?
C25 C24 1.426(5) . ?
C25 C26 1.369(5) . ?
C144 H144 0.9500 . ?
C144 C143 1.401(5) . ?
C144 C145 1.381(5) . ?
C44 H44 0.9500 . ?
C44 C43 1.387(5) . ?
C1 C6 1.377(5) . ?
C1 C2 1.394(5) . ?
C83 C88 1.398(5) . ?
C83 C84 1.393(6) . ?
C155 C160 1.398(5) . ?
C155 C156 1.394(5) . ?
C22 C13 1.384(5) . ?
C52 H52 0.9500 . ?
C52 C51 1.386(5) . ?
C52 C53 1.391(5) . ?
C51 C56 1.395(5) . ?
C45 C50 1.394(5) . ?
C45 C46 1.398(5) . ?
C112 H112 0.9500 . ?
C112 C113 1.383(5) . ?
C98 C99 1.448(5) . ?
C54 H54 0.9500 . ?
C54 C53 1.383(5) . ?
C54 C55 1.382(5) . ?
C160 H160 0.9500 . ?
C160 C159 1.395(5) . ?
C161 C162 1.419(5) . ?
C161 C170 1.390(5) . ?
C9 H9 0.9500 . ?
C9 C10 1.370(6) . ?
C88 H88 0.9500 . ?
C88 C87 1.375(5) . ?
C149 C150 1.370(5) . ?
C149 C154 1.396(5) . ?
C127 C126 1.511(4) . ?
C127 C136 1.396(4) . ?
C127 C128 1.437(4) . ?
C12 H12 0.9500 . ?
C12 C11 1.388(5) . ?
C125 C120 1.422(5) . ?
C125 C124 1.416(5) . ?
C125 C126 1.440(5) . ?
C105 C106 1.382(5) . ?
C105 C110 1.378(6) . ?
C186 H186 0.9500 . ?
C186 C185 1.390(6) . ?
C24 C29 1.422(5) . ?
C152 H152 0.9500 . ?
C152 C153 1.358(6) . ?
C152 C151 1.363(7) . ?
C66 C67 1.491(5) . ?
C66 C57 1.391(5) . ?
C66 C65 1.435(5) . ?
C120 C121 1.428(5) . ?
C120 C119 1.406(5) . ?
C142 H142 0.9500 . ?
C142 C141 1.396(5) . ?
C124 H124 0.9500 . ?
C124 C123 1.372(6) . ?
C162 H162 0.9500 . ?
C162 C163 1.357(5) . ?
C41 H41 0.9500 . ?
C41 C42 1.383(6) . ?
C43 H43 0.9500 . ?
C43 C42 1.376(6) . ?
C143 C148 1.385(5) . ?
C169 C170 1.434(5) . ?
C169 C168 1.418(5) . ?
C169 C164 1.427(5) . ?
C150 H150 0.9500 . ?
C150 C151 1.393(6) . ?
C58 H58 0.9500 . ?
C58 C57 1.414(5) . ?
C58 C59 1.356(5) . ?
C6 H6 0.9500 . ?
C6 C5 1.393(5) . ?
C67 C76 1.393(5) . ?
C67 C68 1.445(5) . ?
C194 C195 1.473(5) . ?
C194 C1G 1.506(5) . ?
C47 H47 0.9500 . ?
C47 C48 1.374(5) . ?
C47 C46 1.391(5) . ?
C126 C117 1.390(5) . ?
C42 H42 0.9500 . ?
C117 C118 1.428(5) . ?
C48 H48 0.9500 . ?
C48 C49 1.377(5) . ?
C49 H49 0.9500 . ?
C49 C50 1.390(5) . ?
C91 C96 1.376(6) . ?
C91 C92 1.407(6) . ?
C153 H153 0.9500 . ?
C153 C154 1.389(6) . ?
C36 H36 0.9500 . ?
C36 C37 1.359(6) . ?
C36 C35 1.367(6) . ?
C114 H114 0.9500 . ?
C114 C113 1.382(6) . ?
C114 C115 1.381(6) . ?
C76 C75 1.420(6) . ?
C75 H75 0.9500 . ?
C75 C74 1.386(6) . ?
C136 C135 1.425(4) . ?
C19 H19 0.9500 . ?
C19 C20 1.363(5) . ?
C19 C18 1.405(5) . ?
C20 H20 0.9500 . ?
C38 H38 0.9500 . ?
C38 C37 1.401(5) . ?
C118 H118 0.9500 . ?
C118 C119 1.353(5) . ?
C128 C129 1.433(5) . ?
C128 C133 1.416(5) . ?
C106 H106 0.9500 . ?
C106 C107 1.397(5) . ?
C170 C171 1.508(5) . ?
C135 H135 0.9500 . ?
C135 C134 1.367(5) . ?
C87 H87 0.9500 . ?
C87 C86 1.383(7) . ?
C53 H53 0.9500 . ?
C26 H26 0.9500 . ?
C26 C27 1.403(6) . ?
C63 H63 0.9500 . ?
C63 C64 1.366(6) . ?
C63 C62 1.391(8) . ?
C69 H69 0.9500 . ?
C69 C68 1.425(6) . ?
C69 C70 1.370(6) . ?
C172 C173 1.410(6) . ?
C172 C171 1.445(5) . ?
C172 C177 1.416(5) . ?
C68 C73 1.407(6) . ?
C129 H129 0.9500 . ?
C129 C130 1.371(5) . ?
C99 C104 1.407(6) . ?
C99 C100 1.385(6) . ?
C180 C179 1.428(5) . ?
C180 C171 1.387(5) . ?
C173 H173 0.9500 . ?
C173 C174 1.374(5) . ?
C17 H17 0.9500 . ?
C17 C18 1.357(5) . ?
C134 H134 0.9500 . ?
C134 C133 1.411(5) . ?
C113 H113 0.9500 . ?
C56 H56 0.9500 . ?
C56 C55 1.384(5) . ?
C2 H2 0.9500 . ?
C2 C3 1.395(6) . ?
C156 H156 0.9500 . ?
C156 C157 1.386(5) . ?
C64 H64 0.9500 . ?
C64 C65 1.422(6) . ?
C179 H179 0.9500 . ?
C179 C178 1.360(6) . ?
C62 H62 0.9500 . ?
C62 C61 1.379(8) . ?
C50 H50 0.9500 . ?
C168 H168 0.9500 . ?
C168 C167 1.374(5) . ?
C140 H140 0.9500 . ?
C140 C141 1.343(6) . ?
C140 C139 1.350(6) . ?
C148 H148 0.9500 . ?
C148 C147 1.387(5) . ?
C133 C132 1.436(5) . ?
C46 H46 0.9500 . ?
C164 C163 1.407(6) . ?
C164 C165 1.426(5) . ?
C78 H78 0.9500 . ?
C78 C77 1.383(5) . ?
C78 C79 1.392(5) . ?
C145 H145 0.9500 . ?
C145 C146 1.382(6) . ?
C31 H31 0.9500 . ?
C31 C30 1.358(5) . ?
C55 H55 0.9500 . ?
C121 H121 0.9500 . ?
C121 C122 1.368(6) . ?
C157 H157 0.9500 . ?
C157 C158 1.391(6) . ?
C132 H132 0.9500 . ?
C132 C131 1.373(6) . ?
C119 H119 0.9500 . ?
C77 C82 1.402(5) . ?
C18 H18 0.9500 . ?
C141 H141 0.9500 . ?
C131 H131 0.9500 . ?
C131 C130 1.412(6) . ?
C116 H116 0.9500 . ?
C116 C115 1.393(5) . ?
C84 H84 0.9500 . ?
C84 C85 1.381(6) . ?
C151 H151 0.9500 . ?
C5 H5 0.9500 . ?
C5 C4 1.397(6) . ?
C167 H167 0.9500 . ?
C167 C166 1.404(7) . ?
C107 H107 0.9500 . ?
C107 C108 1.361(6) . ?
C59 H59 0.9500 . ?
C59 C60 1.418(6) . ?
C159 H159 0.9500 . ?
C159 C158 1.376(6) . ?
C30 H30 0.9500 . ?
C30 C29 1.414(5) . ?
C86 H86 0.9500 . ?
C86 C85 1.394(6) . ?
C73 C74 1.410(7) . ?
C73 C72 1.435(6) . ?
C123 H123 0.9500 . ?
C123 C122 1.388(6) . ?
C65 C60 1.415(6) . ?
C82 H82 0.9500 . ?
C82 C81 1.386(6) . ?
C81 H81 0.9500 . ?
C81 C80 1.381(7) . ?
C104 H104 0.9500 . ?
C104 C103 1.400(6) . ?
C163 H163 0.9500 . ?
C177 C178 1.415(6) . ?
C177 C176 1.420(6) . ?
C100 H100 0.9500 . ?
C100 C101 1.402(6) . ?
C61 H61 0.9500 . ?
C61 C60 1.424(6) . ?
C122 H122 0.9500 . ?
C146 H146 0.9500 . ?
C146 C147 1.373(6) . ?
C138 H138 0.9500 . ?
C138 C139 1.410(6) . ?
C185 H185 0.9500 . ?
C185 C184 1.361(8) . ?
C74 H74 0.9500 . ?
C11 H11 0.9500 . ?
C11 C10 1.394(6) . ?
C178 H178 0.9500 . ?
C154 H154 0.9500 . ?
C29 C28 1.425(5) . ?
C182 H182 0.9500 . ?
C182 C183 1.382(6) . ?
C187 C188 1.3900 . ?
C187 C192 1.3900 . ?
C188 H188 0.9500 . ?
C188 C189 1.3900 . ?
C189 H189 0.9500 . ?
C189 C190 1.3900 . ?
C190 H190 0.9500 . ?
C190 C191 1.3900 . ?
C191 H191 0.9500 . ?
C191 C192 1.3900 . ?
C192 H192 0.9500 . ?
C214 H214 0.9500 . ?
C214 C209 1.351(8) . ?
C214 C213 1.391(8) . ?
C37 H37 0.9500 . ?
C101 H101 0.9500 . ?
C101 C102 1.380(8) . ?
C34 H34 0.9500 . ?
C34 C35 1.387(5) . ?
C4 H4 0.9500 . ?
C4 C3 1.370(6) . ?
C108 H108 0.9500 . ?
C108 C109 1.356(7) . ?
C96 H96 0.9500 . ?
C96 C95 1.384(6) . ?
C80 H80 0.9500 . ?
C80 C79 1.379(6) . ?
C04V C05V 1.456(7) . ?
C115 H115 0.9500 . ?
C28 H28 0.9500 . ?
C28 C27 1.359(6) . ?
C219 H219 0.9500 . ?
C219 C218 1.398(8) . ?
C219 C220 1.369(8) . ?
C85 H85 0.9500 . ?
C27 H27 0.9500 . ?
C130 H130 0.9500 . ?
C110 H110 0.9500 . ?
C110 C109 1.386(6) . ?
C10 H10 0.9500 . ?
C147 H147 0.9500 . ?
C79 H79 0.9500 . ?
C70 H70 0.9500 . ?
C70 C71 1.388(8) . ?
C158 H158 0.9500 . ?
C3 H3 0.9500 . ?
C109 H109 0.9500 . ?
C103 H103 0.9500 . ?
C103 C102 1.362(8) . ?
C174 H174 0.9500 . ?
C174 C175 1.394(7) . ?
C72 H72 0.9500 . ?
C72 C71 1.361(8) . ?
C35 H35 0.9500 . ?
C165 H165 0.9500 . ?
C165 C166 1.361(7) . ?
C175 H175 0.9500 . ?
C175 C176 1.365(7) . ?
C102 H102 0.9500 . ?
C176 H176 0.9500 . ?
C139 H139 0.9500 . ?
C166 H166 0.9500 . ?
C218 H218 0.9500 . ?
C218 C217 1.342(9) . ?
C220 H220 0.9500 . ?
C220 C215 1.385(9) . ?
C209 H209 0.9500 . ?
C209 C210 1.341(8) . ?
C211 H211 0.9500 . ?
C211 C210 1.387(8) . ?
C211 C212 1.360(8) . ?
C95 H95 0.9500 . ?
C95 C94 1.378(8) . ?
C184 H184 0.9500 . ?
C184 C183 1.394(8) . ?
C213 H213 0.9500 . ?
C213 C212 1.402(7) . ?
C71 H71 0.9500 . ?
C210 H210 0.9500 . ?
C212 H212 0.9500 . ?
C05V C2AA 1.3900 . ?
C05V C236 1.3900 . ?
C2AA H2AA 0.9500 . ?
C2AA C1AA 1.3900 . ?
C1AA H1AA 0.9500 . ?
C1AA C0AA 1.3900 . ?
C0AA H0AA 0.9500 . ?
C0AA C237 1.3900 . ?
C237 H237 0.9500 . ?
C237 C236 1.3900 . ?
C236 H236 0.9500 . ?
C183 H183 0.9500 . ?
C92 H92 0.9500 . ?
C92 C93 1.372(7) . ?
C217 H217 0.9500 . ?
C217 C216 1.362(9) . ?
C94 H94 0.9500 . ?
C94 C93 1.393(8) . ?
C216 H216 0.9500 . ?
C216 C215 1.364(9) . ?
C215 H215 0.9500 . ?
C93 H93 0.9500 . ?
C1A C1B 1.3900 . ?
C1A C1F 1.3900 . ?
C1B H1B 0.9500 . ?
C1B C1C 1.3900 . ?
C1C H1C 0.9500 . ?
C1C C1D 1.3900 . ?
C1D H1D 0.9500 . ?
C1D C1E 1.3900 . ?
C1E H1E 0.9500 . ?
C1E C1F 1.3900 . ?
C1F H1F 0.9500 . ?
C195 C196 1.3900 . ?
C195 C200 1.3900 . ?
C196 H196 0.9500 . ?
C196 C197 1.3900 . ?
C197 H197 0.9500 . ?
C197 C198 1.3900 . ?
C198 H198 0.9500 . ?
C198 C199 1.3900 . ?
C199 H199 0.9500 . ?
C199 C200 1.3900 . ?
C200 H200 0.9500 . ?
C1G C1L 1.3900 . ?
C1G C1H 1.3900 . ?
C1L H1L 0.9500 . ?
C1L C1K 1.3900 . ?
C1K H1K 0.9500 . ?
C1K C1J 1.3900 . ?
C1J H1J 0.9500 . ?
C1J C1I 1.3900 . ?
C1I H1I 0.9500 . ?
C1I C1H 1.3900 . ?
C1H H1H 0.9500 . ?
C202 C203 1.459(10) . ?
C203 C204 1.3900 . ?
C203 C208 1.3900 . ?
C204 H204 0.9500 . ?
C204 C205 1.3900 . ?
C205 H205 0.9500 . ?
C205 C206 1.3900 . ?
C206 H206 0.9500 . ?
C206 C207 1.3900 . ?
C207 H207 0.9500 . ?
C207 C208 1.3900 . ?
C208 H208 0.9500 . ?

loop_
_geom_torsion_atom_site_label_1
_geom_torsion_atom_site_label_2
_geom_torsion_atom_site_label_3
_geom_torsion_atom_site_label_4
_geom_torsion
_geom_torsion_site_symmetry_1
_geom_torsion_site_symmetry_2
_geom_torsion_site_symmetry_3
_geom_torsion_site_symmetry_4
_geom_torsion_publ_flag
Cu3 P6 C111 C112 162.0(2) . . . . ?
Cu3 P6 C111 C116 -16.3(3) . . . . ?
Cu3 P6 C105 C106 -14.5(4) . . . . ?
Cu3 P6 C105 C110 168.0(4) . . . . ?
Cu3 P6 C117 C126 -73.0(3) . . . . ?
Cu3 P6 C117 C118 100.5(2) . . . . ?
Cu3 P5 C137 C142 179.0(3) . . . . ?
Cu3 P5 C137 C138 6.1(3) . . . . ?
Cu3 P5 C143 C144 159.2(2) . . . . ?
Cu3 P5 C143 C148 -22.2(3) . . . . ?
Cu3 P5 C136 C127 -77.2(3) . . . . ?
Cu3 P5 C136 C135 91.1(3) . . . . ?
Cu3 C193 C194 C1G -126.9(15) . . . . ?
Cu1 P2 C33 C38 2.6(3) . . . . ?
Cu1 P2 C33 C34 175.9(3) . . . . ?
Cu1 P2 C39 C40 -24.3(3) . . . . ?
Cu1 P2 C39 C44 157.5(2) . . . . ?
Cu1 P2 C32 C23 -74.0(3) . . . . ?
Cu1 P2 C32 C31 98.0(2) . . . . ?
Cu1 P1 C7 C8 152.7(3) . . . . ?
Cu1 P1 C7 C12 -28.6(3) . . . . ?
Cu1 P1 C1 C6 -16.0(3) . . . . ?
Cu1 P1 C1 C2 161.6(3) . . . . ?
Cu1 P1 C13 C14 100.8(2) . . . . ?
Cu1 P1 C13 C22 -71.7(3) . . . . ?
Cu2 P3 C51 C52 -21.2(3) . . . . ?
Cu2 P3 C51 C56 158.4(2) . . . . ?
Cu2 P3 C45 C50 176.3(2) . . . . ?
Cu2 P3 C45 C46 -2.5(3) . . . . ?
Cu2 P3 C57 C66 -71.2(3) . . . . ?
Cu2 P3 C57 C58 99.9(2) . . . . ?
Cu2 P4 C83 C88 164.6(2) . . . . ?
Cu2 P4 C83 C84 -17.1(3) . . . . ?
Cu2 P4 C76 C67 -75.5(3) . . . . ?
Cu2 P4 C76 C75 94.8(3) . . . . ?
Cu2 P4 C77 C78 23.0(4) . . . . ?
Cu2 P4 C77 C82 -161.5(3) . . . . ?
Cu4 P7 C155 C160 -14.8(3) . . . . ?
Cu4 P7 C155 C156 163.0(2) . . . . ?
Cu4 P7 C161 C162 102.5(2) . . . . ?
Cu4 P7 C161 C170 -70.9(3) . . . . ?
Cu4 P7 C149 C150 -27.6(3) . . . . ?
Cu4 P7 C149 C154 148.9(3) . . . . ?
Cu4 P8 C181 C186 163.6(3) . . . . ?
Cu4 P8 C181 C182 -20.2(4) . . . . ?
Cu4 P8 C180 C179 95.5(3) . . . . ?
Cu4 P8 C180 C171 -76.0(3) . . . . ?
Cu4 P8 C187 C188 147.0(3) . . . . ?
Cu4 P8 C187 C192 -29.4(4) . . . . ?
Cu4 P8 C1A C1B -158.2(4) . . . . ?
Cu4 P8 C1A C1F 27.9(6) . . . . ?
Cu4 C193 C194 C1G 47.1(19) . . . . ?
P2 C33 C38 C37 172.3(3) . . . . ?
P2 C33 C34 C35 -174.4(4) . . . . ?
P2 C39 C44 C43 179.0(2) . . . . ?
P2 C32 C31 C30 -174.7(3) . . . . ?
P1 C7 C8 C9 179.4(3) . . . . ?
P1 C7 C12 C11 -179.0(3) . . . . ?
P1 C1 C6 C5 178.2(3) . . . . ?
P1 C1 C2 C3 -178.0(3) . . . . ?
P3 C51 C56 C55 -179.7(3) . . . . ?
P3 C45 C50 C49 -177.5(3) . . . . ?
P3 C45 C46 C47 177.8(3) . . . . ?
P6 C111 C112 C113 178.1(3) . . . . ?
P6 C111 C116 C115 -178.7(3) . . . . ?
P6 C105 C106 C107 -179.1(4) . . . . ?
P6 C105 C110 C109 179.2(5) . . . . ?
P6 C117 C118 C119 -173.3(3) . . . . ?
P5 C137 C142 C141 -172.5(3) . . . . ?
P5 C137 C138 C139 172.5(4) . . . . ?
P5 C143 C148 C147 -178.2(3) . . . . ?
P5 C136 C135 C134 -169.2(3) . . . . ?
P7 C155 C160 C159 178.2(3) . . . . ?
P7 C155 C156 C157 -179.5(3) . . . . ?
P7 C161 C162 C163 -173.9(3) . . . . ?
P7 C161 C170 C169 173.7(2) . . . . ?
P7 C161 C170 C171 -9.8(4) . . . . ?
P7 C149 C150 C151 175.8(4) . . . . ?
P7 C149 C154 C153 -174.5(3) . . . . ?
P8 C181 C186 C185 175.2(3) . . . . ?
P8 C181 C182 C183 -175.3(4) . . . . ?
P8 C180 C179 C178 -174.4(3) . . . . ?
P8 C180 C171 C170 -0.6(5) . . . . ?
P8 C180 C171 C172 176.9(3) . . . . ?
P8 C187 C188 C189 -176.3(5) . . . . ?
P8 C187 C192 C191 176.5(5) . . . . ?
P8 C1A C1B C1C -173.6(8) . . . . ?
P8 C1A C1F C1E 174.2(7) . . . . ?
P4 C83 C88 C87 178.4(3) . . . . ?
P4 C83 C84 C85 -178.7(3) . . . . ?
P4 C76 C75 C74 -173.5(3) . . . . ?
P4 C77 C82 C81 -173.1(4) . . . . ?
C90 C91 C96 C95 176.3(5) . . . . ?
C90 C91 C92 C93 -177.2(6) . . . . ?
C7 P1 C1 C6 -147.4(3) . . . . ?
C7 P1 C1 C2 30.3(3) . . . . ?
C7 P1 C13 C14 -130.8(2) . . . . ?
C7 P1 C13 C22 56.6(3) . . . . ?
C7 C8 C9 C10 -0.8(6) . . . . ?
C7 C12 C11 C10 0.0(7) . . . . ?
C137 P5 C143 C144 -70.4(3) . . . . ?
C137 P5 C143 C148 108.3(3) . . . . ?
C137 P5 C136 C127 158.0(3) . . . . ?
C137 P5 C136 C135 -33.8(3) . . . . ?
C137 C142 C141 C140 -0.7(7) . . . . ?
C137 C138 C139 C140 1.4(8) . . . . ?
C14 C15 C16 C21 2.4(5) . . . . ?
C14 C15 C16 C17 -178.2(3) . . . . ?
C33 P2 C39 C40 105.1(3) . . . . ?
C33 P2 C39 C44 -73.1(3) . . . . ?
C33 P2 C32 C23 161.4(3) . . . . ?
C33 P2 C32 C31 -26.6(3) . . . . ?
C33 C38 C37 C36 2.7(7) . . . . ?
C33 C34 C35 C36 2.5(8) . . . . ?
C15 C14 C13 P1 -174.4(2) . . . . ?
C15 C14 C13 C22 -1.6(5) . . . . ?
C15 C16 C17 C18 179.9(3) . . . . ?
C111 P6 C105 C106 -146.9(3) . . . . ?
C111 P6 C105 C110 35.7(5) . . . . ?
C111 P6 C117 C126 53.8(3) . . . . ?
C111 P6 C117 C118 -132.6(3) . . . . ?
C111 C112 C113 C114 0.3(6) . . . . ?
C111 C116 C115 C114 1.1(7) . . . . ?
C40 C39 C44 C43 0.8(5) . . . . ?
C40 C41 C42 C43 0.2(6) . . . . ?
C39 P2 C33 C38 -128.9(3) . . . . ?
C39 P2 C33 C34 44.4(4) . . . . ?
C39 P2 C32 C23 54.8(3) . . . . ?
C39 P2 C32 C31 -133.2(3) . . . . ?
C39 C40 C41 C42 -0.6(5) . . . . ?
C39 C44 C43 C42 -1.2(5) . . . . ?
C23 C32 C31 C30 -2.4(5) . . . . ?
C23 C22 C13 P1 -3.0(4) . . . . ?
C23 C22 C13 C14 -175.4(3) . . . . ?
C23 C24 C29 C30 -0.1(5) . . . . ?
C23 C24 C29 C28 -178.7(3) . . . . ?
C181 P8 C180 C179 -136.1(3) . . . . ?
C181 P8 C180 C171 52.5(3) . . . . ?
C181 P8 C187 C188 16.0(4) . . . . ?
C181 P8 C187 C192 -160.3(3) . . . . ?
C181 P8 C1A C1B 63.8(6) . . . . ?
C181 P8 C1A C1F -110.1(5) . . . . ?
C181 C186 C185 C184 -0.4(6) . . . . ?
C181 C182 C183 C184 0.0(9) . . . . ?
C32 P2 C33 C38 121.8(3) . . . . ?
C32 P2 C33 C34 -64.9(4) . . . . ?
C32 P2 C39 C40 -145.8(2) . . . . ?
C32 P2 C39 C44 36.0(3) . . . . ?
C32 C23 C22 C21 -107.3(3) . . . . ?
C32 C23 C22 C13 71.9(4) . . . . ?
C32 C23 C24 C25 179.1(3) . . . . ?
C32 C23 C24 C29 -1.6(5) . . . . ?
C32 C31 C30 C29 0.7(5) . . . . ?
C21 C16 C17 C18 -0.7(5) . . . . ?
C21 C22 C13 P1 176.2(2) . . . . ?
C21 C22 C13 C14 3.8(4) . . . . ?
C193 C194 C1G C1L -61.7(18) . . . . ?
C193 C194 C1G C1H 123.2(16) . . . . ?
C8 C7 C12 C11 -0.3(6) . . . . ?
C8 C9 C10 C11 0.5(6) . . . . ?
C16 C21 C22 C23 176.3(3) . . . . ?
C16 C21 C22 C13 -3.0(4) . . . . ?
C16 C21 C20 C19 0.7(5) . . . . ?
C16 C17 C18 C19 1.0(5) . . . . ?
C25 C24 C29 C30 179.2(3) . . . . ?
C25 C24 C29 C28 0.6(5) . . . . ?
C25 C26 C27 C28 -0.4(7) . . . . ?
C144 C143 C148 C147 0.5(5) . . . . ?
C144 C145 C146 C147 -1.1(6) . . . . ?
C44 C43 C42 C41 0.7(5) . . . . ?
C1 P1 C7 C8 -77.5(3) . . . . ?
C1 P1 C7 C12 101.2(3) . . . . ?
C1 P1 C13 C14 -23.9(3) . . . . ?
C1 P1 C13 C22 163.6(3) . . . . ?
C1 C6 C5 C4 -0.8(7) . . . . ?
C1 C2 C3 C4 0.7(7) . . . . ?
C83 P4 C76 C67 52.0(3) . . . . ?
C83 P4 C76 C75 -137.8(3) . . . . ?
C83 P4 C77 C78 -109.1(3) . . . . ?
C83 P4 C77 C82 66.4(4) . . . . ?
C83 C88 C87 C86 -0.1(5) . . . . ?
C83 C84 C85 C86 0.3(6) . . . . ?
C155 P7 C161 C162 -128.9(3) . . . . ?
C155 P7 C161 C170 57.7(3) . . . . ?
C155 P7 C149 C150 -160.9(3) . . . . ?
C155 P7 C149 C154 15.7(3) . . . . ?
C155 C160 C159 C158 0.6(6) . . . . ?
C155 C156 C157 C158 2.2(6) . . . . ?
C22 C23 C32 P2 -7.4(4) . . . . ?
C22 C23 C32 C31 -179.2(3) . . . . ?
C22 C23 C24 C25 1.1(5) . . . . ?
C22 C23 C24 C29 -179.6(3) . . . . ?
C22 C21 C16 C15 -0.1(5) . . . . ?
C22 C21 C16 C17 -179.5(3) . . . . ?
C22 C21 C20 C19 -180.0(3) . . . . ?
C52 C51 C56 C55 -0.1(5) . . . . ?
C51 P3 C45 C50 44.7(3) . . . . ?
C51 P3 C45 C46 -134.1(3) . . . . ?
C51 P3 C57 C66 56.0(3) . . . . ?
C51 P3 C57 C58 -132.9(3) . . . . ?
C51 C52 C53 C54 -0.9(7) . . . . ?
C51 C56 C55 C54 0.1(5) . . . . ?
C45 P3 C51 C52 110.0(3) . . . . ?
C45 P3 C51 C56 -70.4(3) . . . . ?
C45 P3 C57 C66 163.6(3) . . . . ?
C45 P3 C57 C58 -25.4(3) . . . . ?
C112 C111 C116 C115 2.9(6) . . . . ?
C13 P1 C7 C8 30.1(3) . . . . ?
C13 P1 C7 C12 -151.2(3) . . . . ?
C13 P1 C1 C6 104.3(3) . . . . ?
C13 P1 C1 C2 -78.0(3) . . . . ?
C13 C14 C15 C16 -1.6(5) . . . . ?
C98 C99 C104 C103 -176.7(4) . . . . ?
C98 C99 C100 C101 175.3(4) . . . . ?
C160 C155 C156 C157 -1.7(5) . . . . ?
C160 C159 C158 C157 -0.1(6) . . . . ?
C161 P7 C155 C160 -135.9(3) . . . . ?
C161 P7 C155 C156 41.9(3) . . . . ?
C161 P7 C149 C150 91.5(3) . . . . ?
C161 P7 C149 C154 -92.0(3) . . . . ?
C161 C162 C163 C164 0.5(6) . . . . ?
C161 C170 C171 C172 -104.2(4) . . . . ?
C161 C170 C171 C180 73.4(4) . . . . ?
C88 C83 C84 C85 -0.3(6) . . . . ?
C88 C87 C86 C85 0.1(6) . . . . ?
C149 P7 C155 C160 115.4(3) . . . . ?
C149 P7 C155 C156 -66.8(3) . . . . ?
C149 P7 C161 C162 -21.0(3) . . . . ?
C149 P7 C161 C170 165.7(3) . . . . ?
C149 C150 C151 C152 -1.6(8) . . . . ?
C127 C126 C117 P6 -1.8(4) . . . . ?
C127 C126 C117 C118 -175.3(3) . . . . ?
C127 C136 C135 C134 -0.4(5) . . . . ?
C127 C128 C129 C130 176.4(3) . . . . ?
C127 C128 C133 C134 3.7(5) . . . . ?
C127 C128 C133 C132 -174.8(3) . . . . ?
C12 C7 C8 C9 0.7(5) . . . . ?
C12 C11 C10 C9 -0.1(7) . . . . ?
C125 C120 C121 C122 -1.4(5) . . . . ?
C125 C120 C119 C118 0.3(5) . . . . ?
C125 C124 C123 C122 -0.7(6) . . . . ?
C125 C126 C117 P6 175.8(2) . . . . ?
C125 C126 C117 C118 2.3(4) . . . . ?
C105 P6 C111 C112 -66.3(3) . . . . ?
C105 P6 C111 C116 115.4(3) . . . . ?
C105 P6 C117 C126 161.7(3) . . . . ?
C105 P6 C117 C118 -24.8(3) . . . . ?
C105 C106 C107 C108 -2.1(8) . . . . ?
C105 C110 C109 C108 1.6(10) . . . . ?
C186 C181 C182 C183 1.1(7) . . . . ?
C186 C185 C184 C183 1.5(7) . . . . ?
C24 C23 C32 P2 174.7(2) . . . . ?
C24 C23 C32 C31 2.8(5) . . . . ?
C24 C23 C22 C21 70.7(4) . . . . ?
C24 C23 C22 C13 -110.1(3) . . . . ?
C24 C25 C26 C27 1.1(6) . . . . ?
C24 C29 C28 C27 0.1(6) . . . . ?
C152 C153 C154 C149 -0.6(7) . . . . ?
C66 C67 C76 P4 -3.3(5) . . . . ?
C66 C67 C76 C75 -173.4(3) . . . . ?
C66 C67 C68 C69 -4.4(5) . . . . ?
C66 C67 C68 C73 174.6(3) . . . . ?
C66 C65 C60 C59 2.4(5) . . . . ?
C66 C65 C60 C61 -177.9(3) . . . . ?
C120 C125 C124 C123 -1.3(5) . . . . ?
C120 C125 C126 C127 173.9(3) . . . . ?
C120 C125 C126 C117 -3.8(5) . . . . ?
C120 C121 C122 C123 -0.6(6) . . . . ?
C142 C137 C138 C139 -0.8(7) . . . . ?
C124 C125 C120 C121 2.3(5) . . . . ?
C124 C125 C120 C119 -179.1(3) . . . . ?
C124 C125 C126 C127 -4.5(5) . . . . ?
C124 C125 C126 C117 177.9(3) . . . . ?
C124 C123 C122 C121 1.7(6) . . . . ?
C162 C161 C170 C169 0.4(5) . . . . ?
C162 C161 C170 C171 177.0(3) . . . . ?
C41 C40 C39 P2 -178.3(3) . . . . ?
C41 C40 C39 C44 0.1(5) . . . . ?
C143 P5 C137 C142 47.5(4) . . . . ?
C143 P5 C137 C138 -125.4(3) . . . . ?
C143 P5 C136 C127 50.4(3) . . . . ?
C143 P5 C136 C135 -141.3(3) . . . . ?
C143 C144 C145 C146 0.6(5) . . . . ?
C143 C148 C147 C146 -1.0(6) . . . . ?
C169 C170 C171 C172 72.4(4) . . . . ?
C169 C170 C171 C180 -110.0(4) . . . . ?
C169 C168 C167 C166 1.4(6) . . . . ?
C169 C164 C163 C162 -0.7(5) . . . . ?
C169 C164 C165 C166 1.7(5) . . . . ?
C150 C149 C154 C153 2.0(6) . . . . ?
C58 C59 C60 C65 0.1(5) . . . . ?
C58 C59 C60 C61 -179.5(4) . . . . ?
C6 C1 C2 C3 -0.4(6) . . . . ?
C6 C5 C4 C3 1.0(7) . . . . ?
C67 C66 C57 P3 -7.4(4) . . . . ?
C67 C66 C57 C58 -178.3(3) . . . . ?
C67 C66 C65 C64 -2.0(5) . . . . ?
C67 C66 C65 C60 177.2(3) . . . . ?
C67 C76 C75 C74 -2.9(5) . . . . ?
C67 C68 C73 C74 0.5(6) . . . . ?
C67 C68 C73 C72 -178.2(4) . . . . ?
C194 C195 C196 C197 175.7(5) . . . . ?
C194 C195 C200 C199 -175.9(5) . . . . ?
C194 C1G C1L C1K -175.0(6) . . . . ?
C194 C1G C1H C1I 175.2(5) . . . . ?
C47 C48 C49 C50 0.1(6) . . . . ?
C126 C127 C136 P5 -5.4(4) . . . . ?
C126 C127 C136 C135 -173.4(3) . . . . ?
C126 C127 C128 C129 -6.7(5) . . . . ?
C126 C127 C128 C133 171.7(3) . . . . ?
C126 C125 C120 C121 -176.1(3) . . . . ?
C126 C125 C120 C119 2.5(5) . . . . ?
C126 C125 C124 C123 177.1(3) . . . . ?
C126 C117 C118 C119 0.5(5) . . . . ?
C117 P6 C111 C112 40.9(3) . . . . ?
C117 P6 C111 C116 -137.4(3) . . . . ?
C117 P6 C105 C106 105.6(3) . . . . ?
C117 P6 C105 C110 -71.9(5) . . . . ?
C117 C118 C119 C120 -1.8(5) . . . . ?
C48 C47 C46 C45 0.4(6) . . . . ?
C48 C49 C50 C45 -0.8(5) . . . . ?
C91 C96 C95 C94 2.0(9) . . . . ?
C91 C92 C93 C94 -0.1(11) . . . . ?
C153 C152 C151 C150 3.0(8) . . . . ?
C76 P4 C83 C88 45.2(3) . . . . ?
C76 P4 C83 C84 -136.5(3) . . . . ?
C76 P4 C77 C78 140.8(3) . . . . ?
C76 P4 C77 C82 -43.6(4) . . . . ?
C76 C67 C68 C69 176.6(3) . . . . ?
C76 C67 C68 C73 -4.4(5) . . . . ?
C76 C75 C74 C73 -1.1(6) . . . . ?
C136 P5 C137 C142 -63.8(4) . . . . ?
C136 P5 C137 C138 123.3(3) . . . . ?
C136 P5 C143 C144 39.8(3) . . . . ?
C136 P5 C143 C148 -141.6(3) . . . . ?
C136 C127 C126 C125 -106.9(4) . . . . ?
C136 C127 C126 C117 70.8(4) . . . . ?
C136 C127 C128 C129 175.1(3) . . . . ?
C136 C127 C128 C133 -6.4(5) . . . . ?
C136 C135 C134 C133 -2.4(6) . . . . ?
C20 C21 C16 C15 179.2(3) . . . . ?
C20 C21 C16 C17 -0.2(5) . . . . ?
C20 C21 C22 C23 -3.0(4) . . . . ?
C20 C21 C22 C13 177.7(3) . . . . ?
C20 C19 C18 C17 -0.5(5) . . . . ?
C38 C33 C34 C35 -1.1(7) . . . . ?
C128 C127 C126 C125 75.0(4) . . . . ?
C128 C127 C126 C117 -107.4(4) . . . . ?
C128 C127 C136 P5 172.8(2) . . . . ?
C128 C127 C136 C135 4.8(5) . . . . ?
C128 C129 C130 C131 -0.5(6) . . . . ?
C128 C133 C132 C131 -3.0(6) . . . . ?
C106 C105 C110 C109 1.7(8) . . . . ?
C106 C107 C108 C109 5.3(9) . . . . ?
C170 C161 C162 C163 -0.4(5) . . . . ?
C170 C169 C168 C167 178.8(3) . . . . ?
C170 C169 C164 C163 0.8(5) . . . . ?
C170 C169 C164 C165 179.7(3) . . . . ?
C135 C134 C133 C128 0.7(6) . . . . ?
C135 C134 C133 C132 179.1(4) . . . . ?
C87 C86 C85 C84 -0.2(7) . . . . ?
C53 C52 C51 P3 -179.9(3) . . . . ?
C53 C52 C51 C56 0.5(6) . . . . ?
C53 C54 C55 C56 -0.5(6) . . . . ?
C57 P3 C51 C52 -141.9(3) . . . . ?
C57 P3 C51 C56 37.6(3) . . . . ?
C57 P3 C45 C50 -64.9(3) . . . . ?
C57 P3 C45 C46 116.3(3) . . . . ?
C57 C66 C67 C76 74.0(4) . . . . ?
C57 C66 C67 C68 -105.0(4) . . . . ?
C57 C66 C65 C64 176.8(3) . . . . ?
C57 C66 C65 C60 -4.0(5) . . . . ?
C57 C58 C59 C60 -1.1(5) . . . . ?
C26 C25 C24 C23 178.1(3) . . . . ?
C26 C25 C24 C29 -1.2(5) . . . . ?
C63 C64 C65 C66 178.1(4) . . . . ?
C63 C64 C65 C60 -1.1(5) . . . . ?
C63 C62 C61 C60 -0.7(6) . . . . ?
C69 C68 C73 C74 179.5(4) . . . . ?
C69 C68 C73 C72 0.8(6) . . . . ?
C69 C70 C71 C72 1.6(7) . . . . ?
C172 C173 C174 C175 -1.6(7) . . . . ?
C172 C177 C178 C179 2.8(6) . . . . ?
C172 C177 C176 C175 -1.5(7) . . . . ?
C68 C67 C76 P4 175.7(3) . . . . ?
C68 C67 C76 C75 5.6(5) . . . . ?
C68 C69 C70 C71 -1.8(6) . . . . ?
C68 C73 C74 C75 2.3(6) . . . . ?
C68 C73 C72 C71 -1.0(6) . . . . ?
C129 C128 C133 C134 -177.8(3) . . . . ?
C129 C128 C133 C132 3.8(5) . . . . ?
C99 C104 C103 C102 0.1(6) . . . . ?
C99 C100 C101 C102 2.6(6) . . . . ?
C180 P8 C181 C186 43.4(3) . . . . ?
C180 P8 C181 C182 -140.4(3) . . . . ?
C180 P8 C187 C188 -94.3(3) . . . . ?
C180 P8 C187 C192 89.3(3) . . . . ?
C180 P8 C1A C1B -43.7(6) . . . . ?
C180 P8 C1A C1F 142.4(5) . . . . ?
C180 C179 C178 C177 -1.6(6) . . . . ?
C173 C172 C171 C170 -5.6(5) . . . . ?
C173 C172 C171 C180 176.7(3) . . . . ?
C173 C172 C177 C178 179.1(4) . . . . ?
C173 C172 C177 C176 0.4(6) . . . . ?
C173 C174 C175 C176 0.4(7) . . . . ?
C134 C133 C132 C131 178.6(4) . . . . ?
C113 C114 C115 C116 -4.5(7) . . . . ?
C2 C1 C6 C5 0.4(6) . . . . ?
C156 C155 C160 C159 0.3(5) . . . . ?
C156 C157 C158 C159 -1.3(6) . . . . ?
C64 C63 C62 C61 0.9(7) . . . . ?
C64 C65 C60 C59 -178.3(3) . . . . ?
C64 C65 C60 C61 1.3(5) . . . . ?
C179 C180 C171 C170 -171.8(3) . . . . ?
C179 C180 C171 C172 5.7(5) . . . . ?
C171 C172 C173 C174 179.9(4) . . . . ?
C171 C172 C177 C178 0.3(5) . . . . ?
C171 C172 C177 C176 -178.4(4) . . . . ?
C171 C180 C179 C178 -2.7(5) . . . . ?
C62 C63 C64 C65 0.0(6) . . . . ?
C62 C61 C60 C59 179.2(4) . . . . ?
C62 C61 C60 C65 -0.4(6) . . . . ?
C50 C45 C46 C47 -1.0(5) . . . . ?
C168 C169 C170 C161 -179.3(3) . . . . ?
C168 C169 C170 C171 4.0(5) . . . . ?
C168 C169 C164 C163 179.5(3) . . . . ?
C168 C169 C164 C165 -1.6(5) . . . . ?
C168 C167 C166 C165 -1.2(6) . . . . ?
C133 C128 C129 C130 -2.1(5) . . . . ?
C133 C132 C131 C130 0.4(6) . . . . ?
C46 C45 C50 C49 1.2(5) . . . . ?
C46 C47 C48 C49 0.1(6) . . . . ?
C164 C169 C170 C161 -0.7(5) . . . . ?
C164 C169 C170 C171 -177.3(3) . . . . ?
C164 C169 C168 C167 0.1(5) . . . . ?
C164 C165 C166 C167 -0.3(6) . . . . ?
C78 C77 C82 C81 2.4(6) . . . . ?
C145 C144 C143 P5 178.3(3) . . . . ?
C145 C144 C143 C148 -0.3(5) . . . . ?
C145 C146 C147 C148 1.3(6) . . . . ?
C31 C30 C29 C24 0.6(5) . . . . ?
C31 C30 C29 C28 179.2(4) . . . . ?
C55 C54 C53 C52 0.9(7) . . . . ?
C121 C120 C119 C118 178.9(3) . . . . ?
C132 C131 C130 C129 1.4(6) . . . . ?
C119 C120 C121 C122 -179.9(3) . . . . ?
C77 P4 C83 C88 -63.8(3) . . . . ?
C77 P4 C83 C84 114.4(3) . . . . ?
C77 P4 C76 C67 159.0(3) . . . . ?
C77 P4 C76 C75 -30.7(3) . . . . ?
C77 C78 C79 C80 1.4(7) . . . . ?
C77 C82 C81 C80 -0.6(7) . . . . ?
C18 C19 C20 C21 -0.4(5) . . . . ?
C141 C140 C139 C138 -1.7(7) . . . . ?
C116 C111 C112 C113 -3.6(5) . . . . ?
C84 C83 C88 C87 0.2(5) . . . . ?
C151 C152 C153 C154 -1.9(7) . . . . ?
C5 C4 C3 C2 -1.0(7) . . . . ?
C107 C108 C109 C110 -5.1(10) . . . . ?
C59 C58 C57 P3 -171.8(3) . . . . ?
C59 C58 C57 C66 -0.5(5) . . . . ?
C30 C29 C28 C27 -178.5(4) . . . . ?
C73 C72 C71 C70 -0.2(7) . . . . ?
C65 C66 C67 C76 -107.3(4) . . . . ?
C65 C66 C67 C68 73.7(4) . . . . ?
C65 C66 C57 P3 173.9(2) . . . . ?
C65 C66 C57 C58 3.0(5) . . . . ?
C82 C81 C80 C79 -0.8(8) . . . . ?
C81 C80 C79 C78 0.4(7) . . . . ?
C104 C99 C100 C101 -3.8(6) . . . . ?
C104 C103 C102 C101 -1.3(7) . . . . ?
C163 C164 C165 C166 -179.4(4) . . . . ?
C177 C172 C173 C174 1.1(6) . . . . ?
C177 C172 C171 C170 173.2(3) . . . . ?
C177 C172 C171 C180 -4.5(5) . . . . ?
C100 C99 C104 C103 2.4(6) . . . . ?
C100 C101 C102 C103 0.0(7) . . . . ?
C138 C137 C142 C141 0.4(6) . . . . ?
C185 C184 C183 C182 -1.3(9) . . . . ?
C74 C73 C72 C71 -179.7(4) . . . . ?
C178 C177 C176 C175 179.8(4) . . . . ?
C154 C149 C150 C151 -0.9(7) . . . . ?
C29 C28 C27 C26 -0.2(7) . . . . ?
C182 C181 C186 C185 -0.9(6) . . . . ?
C187 P8 C181 C186 -68.4(4) . . . . ?
C187 P8 C181 C182 107.8(4) . . . . ?
C187 P8 C180 C179 -28.4(3) . . . . ?
C187 P8 C180 C171 160.1(3) . . . . ?
C187 C188 C189 C190 0.0 . . . . ?
C188 C187 C192 C191 0.0 . . . . ?
C188 C189 C190 C191 0.0 . . . . ?
C189 C190 C191 C192 0.0 . . . . ?
C190 C191 C192 C187 0.0 . . . . ?
C192 C187 C188 C189 0.0 . . . . ?
C214 C209 C210 C211 0.8(8) . . . . ?
C214 C213 C212 C211 1.8(7) . . . . ?
C37 C36 C35 C34 -1.2(7) . . . . ?
C34 C33 C38 C37 -1.4(6) . . . . ?
C96 C91 C92 C93 7.1(9) . . . . ?
C96 C95 C94 C93 5.3(10) . . . . ?
C04V C05V C2AA C1AA 179.1(5) . . . . ?
C04V C05V C236 C237 -179.1(5) . . . . ?
C115 C114 C113 C112 3.8(6) . . . . ?
C219 C218 C217 C216 1.2(9) . . . . ?
C219 C220 C215 C216 1.0(9) . . . . ?
C110 C105 C106 C107 -1.4(7) . . . . ?
C79 C78 C77 P4 173.0(3) . . . . ?
C79 C78 C77 C82 -2.7(6) . . . . ?
C70 C69 C68 C67 179.6(4) . . . . ?
C70 C69 C68 C73 0.6(6) . . . . ?
C174 C175 C176 C177 1.1(7) . . . . ?
C72 C73 C74 C75 -179.0(4) . . . . ?
C35 C36 C37 C38 -1.4(7) . . . . ?
C165 C164 C163 C162 -179.6(4) . . . . ?
C176 C177 C178 C179 -178.5(4) . . . . ?
C139 C140 C141 C142 1.3(7) . . . . ?
C218 C219 C220 C215 0.2(8) . . . . ?
C218 C217 C216 C215 0.1(9) . . . . ?
C220 C219 C218 C217 -1.3(9) . . . . ?
C209 C214 C213 C212 -1.0(7) . . . . ?
C95 C94 C93 C92 -6.2(11) . . . . ?
C213 C214 C209 C210 -0.3(8) . . . . ?
C210 C211 C212 C213 -1.3(8) . . . . ?
C212 C211 C210 C209 0.0(8) . . . . ?
C05V C2AA C1AA C0AA 0.0 . . . . ?
C2AA C05V C236 C237 0.0 . . . . ?
C2AA C1AA C0AA C237 0.0 . . . . ?
C1AA C0AA C237 C236 0.0 . . . . ?
C0AA C237 C236 C05V 0.0 . . . . ?
C236 C05V C2AA C1AA 0.0 . . . . ?
C92 C91 C96 C95 -8.1(8) . . . . ?
C217 C216 C215 C220 -1.2(9) . . . . ?
C1A P8 C181 C186 -57.4(4) . . . . ?
C1A P8 C181 C182 118.8(4) . . . . ?
C1A P8 C180 C179 -30.5(4) . . . . ?
C1A P8 C180 C171 158.0(4) . . . . ?
C1A C1B C1C C1D 0.0 . . . . ?
C1B C1A C1F C1E 0.0 . . . . ?
C1B C1C C1D C1E 0.0 . . . . ?
C1C C1D C1E C1F 0.0 . . . . ?
C1D C1E C1F C1A 0.0 . . . . ?
C1F C1A C1B C1C 0.0 . . . . ?
C195 C196 C197 C198 0.0 . . . . ?
C196 C195 C200 C199 0.0 . . . . ?
C196 C197 C198 C199 0.0 . . . . ?
C197 C198 C199 C200 0.0 . . . . ?
C198 C199 C200 C195 0.0 . . . . ?
C200 C195 C196 C197 0.0 . . . . ?
C1G C1L C1K C1J 0.0 . . . . ?
C1L C1G C1H C1I 0.0 . . . . ?
C1L C1K C1J C1I 0.0 . . . . ?
C1K C1J C1I C1H 0.0 . . . . ?
C1J C1I C1H C1G 0.0 . . . . ?
C1H C1G C1L C1K 0.0 . . . . ?
C202 C203 C204 C205 -178.4(8) . . . . ?
C202 C203 C208 C207 178.3(8) . . . . ?
C203 C204 C205 C206 0.0 . . . . ?
C204 C203 C208 C207 0.0 . . . . ?
C204 C205 C206 C207 0.0 . . . . ?
C205 C206 C207 C208 0.0 . . . . ?
C206 C207 C208 C203 0.0 . . . . ?
C208 C203 C204 C205 0.0 . . . . ?

loop_
_smtbx_masks_void_nr
_smtbx_masks_void_average_x
_smtbx_masks_void_average_y
_smtbx_masks_void_average_z
_smtbx_masks_void_volume
_smtbx_masks_void_count_electrons
_smtbx_masks_void_content
1 -0.067 0.257 0.803 326.5 50.9 '1 C6H12'
2 0.067 0.757 0.197 326.5 51.4 '1 C6H12'
3 0.324 0.869 0.699 24.8 2.6 ?
4 0.356 0.995 0.541 12.2 2.1 ?
5 0.644 0.495 0.459 12.2 1.9 ?
6 0.676 0.369 0.301 24.8 2.6 ?
